data_4130063
loop_
_publ_author_name
'Sanada, Kazuma'
'Ube, Hitoshi'
'Shionoya, Mitsuhiko'

_publ_section_title
;
 Rotational Control of a Dirhodium-Centered Supramolecular Four-Gear
 System by Ligand Exchange.
;
_journal_issue 9
_journal_name_full 'Journal of the American Chemical Society'
_journal_page_first 2945
_journal_page_last 2948
_journal_paper_doi 10.1021/jacs.5b13515
_journal_volume 138
_journal_year 2016
_chemical_formula_moiety 'C120 H114 N2 O8 Rh2'
_chemical_formula_sum 'C120 H114 N2 O8 Rh2'
_chemical_formula_weight 1918.04
_space_group_crystal_system monoclinic
_space_group_IT_number 15
_space_group_name_Hall '-C 2yc'
_space_group_name_H-M_alt 'C 1 2/c 1'
_atom_sites_solution_hydrogens geom
_atom_sites_solution_primary direct
_atom_sites_solution_secondary difmap
_cell_angle_alpha 90.0000
_cell_angle_beta 118.6010(7)
_cell_angle_gamma 90.0000
_cell_formula_units_Z 8
_cell_length_a 39.8848(8)
_cell_length_b 17.5558(3)
_cell_length_c 39.2586(7)
_cell_measurement_reflns_used 57787
_cell_measurement_temperature 93
_cell_measurement_theta_max 27.48
_cell_measurement_theta_min 3.08
_cell_volume 24134.9(8)
_computing_cell_refinement 'RAPID AUTO'
_computing_data_collection 'RAPID AUTO (Rigaku, ????)'
_computing_data_reduction 'RAPID AUTO'
_computing_molecular_graphics 'CrystalStructure 4.1'
_computing_publication_material 'CrystalStructure 4.1 (Rigaku, 2014)'
_computing_structure_refinement 'SHELXL2013 (Sheldrick, 2008)'
_computing_structure_solution 'SHELXS2013 (Sheldrick, 2008)'
_diffrn_ambient_temperature 93
_diffrn_detector_area_resol_mean 10.000
_diffrn_measured_fraction_theta_full 0.998
_diffrn_measured_fraction_theta_max 0.995
_diffrn_measurement_device_type 'Rigaku R-AXIS RAPID'
_diffrn_measurement_method \w
_diffrn_radiation_type 'Mo K\a'
_diffrn_radiation_wavelength 0.71075
_diffrn_reflns_av_R_equivalents 0.0820
_diffrn_reflns_Laue_measured_fraction_full 0.998
_diffrn_reflns_Laue_measured_fraction_max 0.995
_diffrn_reflns_limit_h_max 51
_diffrn_reflns_limit_h_min -51
_diffrn_reflns_limit_k_max 22
_diffrn_reflns_limit_k_min -22
_diffrn_reflns_limit_l_max 50
_diffrn_reflns_limit_l_min -50
_diffrn_reflns_number 112884
_diffrn_reflns_point_group_measured_fraction_full 0.998
_diffrn_reflns_point_group_measured_fraction_max 0.995
_diffrn_reflns_theta_full 25.242
_diffrn_reflns_theta_max 27.479
_diffrn_reflns_theta_min 3.073
_diffrn_standards_number 0
_exptl_absorpt_coefficient_mu 0.322
_exptl_absorpt_correction_T_max 0.981
_exptl_absorpt_correction_T_min 0.687
_exptl_absorpt_correction_type multi-scan
_exptl_absorpt_process_details 'ABSCOR (Rigaku, 1995)'
_exptl_crystal_colour purple
_exptl_crystal_density_diffrn 1.056
_exptl_crystal_density_method 'not measured'
_exptl_crystal_description block
_exptl_crystal_F_000 8016.00
_exptl_crystal_size_max 0.240
_exptl_crystal_size_mid 0.120
_exptl_crystal_size_min 0.060
_refine_diff_density_max 1.55
_refine_diff_density_min -1.12
_refine_ls_extinction_coef 0.00019(3)
_refine_ls_extinction_method SHELXL
_refine_ls_goodness_of_fit_ref 1.058
_refine_ls_hydrogen_treatment constr
_refine_ls_number_parameters 1216
_refine_ls_number_reflns 27539
_refine_ls_number_restraints 113
_refine_ls_R_factor_all 0.0935
_refine_ls_R_factor_gt 0.0584
_refine_ls_shift/su_max 0.004
_refine_ls_structure_factor_coef Fsqd
_refine_ls_weighting_details 'w = 1/[\s^2^(Fo^2^)+(0.1102P)^2^+0.0000P] where P=(Fo^2^+2Fc^2^)/3'
_refine_ls_weighting_scheme calc
_refine_ls_wR_factor_gt 0.1595
_refine_ls_wR_factor_ref 0.1920
_reflns_number_gt 18284
_reflns_number_total 27539
_reflns_threshold_expression F^2^>2.0\s(F^2^)
_cod_data_source_file ja5b13515_si_003.cif
_cod_data_source_block 131022
_cod_original_cell_volume 24134.8(8)
_cod_database_code 4130063

loop_
_symmetry_equiv_pos_site_id
_space_group_symop_operation_xyz
1 +X,+Y,+Z
2 -X,+Y,1/2-Z
3 -X,-Y,-Z
4 +X,-Y,1/2+Z
5 1/2+X,1/2+Y,+Z
6 1/2-X,1/2+Y,1/2-Z
7 1/2-X,1/2-Y,-Z
8 1/2+X,1/2-Y,1/2+Z

loop_
_atom_site_label
_atom_site_type_symbol
_atom_site_fract_x
_atom_site_fract_y
_atom_site_fract_z
_atom_site_U_iso_or_equiv
_atom_site_adp_type
_atom_site_occupancy
_atom_site_site_symmetry_multiplicity
_atom_site_calc_flag
_atom_site_refinement_flags
Rh1 Rh 0.67166(2) 0.67809(2) 0.55079(2) 0.02340(9) Uani 1 8 d .
Rh2 Rh 0.61072(2) 0.64737(2) 0.54604(2) 0.02457(9) Uani 1 8 d .
O1 O 0.64279(7) 0.72429(13) 0.49653(6) 0.0283(5) Uani 1 8 d .
O2 O 0.58621(7) 0.70632(13) 0.49519(7) 0.0279(5) Uani 1 8 d .
O3 O 0.67048(7) 0.57442(13) 0.52707(7) 0.0296(5) Uani 1 8 d .
O4 O 0.61058(7) 0.55124(13) 0.51636(7) 0.0294(5) Uani 1 8 d .
O5 O 0.69676(7) 0.63096(13) 0.60468(6) 0.0284(5) Uani 1 8 d .
O6 O 0.64002(7) 0.59116(13) 0.59748(7) 0.0291(5) Uani 1 8 d .
O7 O 0.66802(7) 0.77953(13) 0.57446(7) 0.0299(5) Uani 1 8 d .
O8 O 0.61487(7) 0.74487(13) 0.57606(7) 0.0312(5) Uani 1 8 d .
N1 N 0.73109(9) 0.69871(17) 0.55809(8) 0.0327(7) Uani 1 8 d .
N2 N 0.55254(9) 0.62414(19) 0.54203(9) 0.0381(7) Uani 1 8 d .
C1 C 0.60642(10) 0.72968(19) 0.48052(10) 0.0277(7) Uani 1 8 d .
C2 C 0.58766(10) 0.7686(2) 0.44122(9) 0.0291(8) Uani 1 8 d .
C3 C 0.54309(10) 0.7706(2) 0.41829(10) 0.0316(8) Uani 1 8 d .
C4 C 0.51684(10) 0.7404(2) 0.42833(11) 0.0328(8) Uani 1 8 d .
C5 C 0.47746(11) 0.7491(2) 0.40388(11) 0.0404(9) Uani 1 8 d .
C6 C 0.45014(11) 0.7150(3) 0.41640(13) 0.0465(10) Uani 1 8 d .
C7 C 0.42164(13) 0.7968(3) 0.34148(13) 0.0661(14) Uani 1 8 d .
C8 C 0.46388(11) 0.7872(3) 0.36850(12) 0.0444(10) Uani 1 8 d .
C9 C 0.49029(12) 0.8171(3) 0.35851(12) 0.0455(10) Uani 1 8 d .
C10 C 0.52939(11) 0.8090(2) 0.38289(11) 0.0376(9) Uani 1 8 d .
C11 C 0.56047(11) 0.8393(2) 0.37415(11) 0.0391(9) Uani 1 8 d .
C12 C 0.58510(11) 0.8895(2) 0.40856(11) 0.0375(9) Uani 1 8 d .
C13 C 0.59114(12) 0.9675(2) 0.40727(12) 0.0422(10) Uani 1 8 d .
C14 C 0.61183(12) 1.0103(2) 0.44151(12) 0.0403(9) Uani 1 8 d .
C15 C 0.61557(14) 1.0953(2) 0.43893(13) 0.0539(12) Uani 1 8 d .
C16 C 0.64720(12) 1.0156(2) 0.51486(12) 0.0416(9) Uani 1 8 d .
C17 C 0.62723(11) 0.9724(2) 0.47698(11) 0.0349(8) Uani 1 8 d .
C18 C 0.62195(10) 0.8932(2) 0.47815(10) 0.0302(8) Uani 1 8 d .
C19 C 0.60031(11) 0.8528(2) 0.44445(10) 0.0315(8) Uani 1 8 d .
C20 C 0.59880(10) 0.7309(2) 0.41224(10) 0.0304(8) Uani 1 8 d .
C21 C 0.61909(11) 0.6638(2) 0.41779(11) 0.0344(8) Uani 1 8 d .
C22 C 0.62423(12) 0.6327(3) 0.38751(11) 0.0440(10) Uani 1 8 d .
C23 C 0.64415(15) 0.5565(3) 0.39401(14) 0.0622(14) Uani 1 8 d .
C24 C 0.61639(18) 0.6408(4) 0.31964(14) 0.088(2) Uani 1 8 d .
C25 C 0.61057(13) 0.6729(3) 0.35301(12) 0.0519(12) Uani 1 8 d .
C26 C 0.59055(12) 0.7409(3) 0.34753(11) 0.0463(11) Uani 1 8 d .
C27 C 0.58421(11) 0.7691(2) 0.37678(10) 0.0369(9) Uani 1 8 d .
C28 C 0.64058(10) 0.53337(18) 0.51423(9) 0.0246(7) Uani 1 8 d .
C29 C 0.63938(10) 0.4568(2) 0.49519(10) 0.0311(8) Uani 1 8 d .
C30 C 0.67380(10) 0.4341(2) 0.48901(10) 0.0302(8) Uani 1 8 d .
C31 C 0.70684(11) 0.4748(2) 0.49804(10) 0.0331(8) Uani 1 8 d .
C32 C 0.73548(11) 0.4433(2) 0.49109(12) 0.0377(9) Uani 1 8 d .
C33 C 0.77217(12) 0.4870(2) 0.50352(14) 0.0487(11) Uani 1 8 d .
C34 C 0.76086(14) 0.3372(3) 0.46607(15) 0.0561(12) Uani 1 8 d .
C35 C 0.73071(12) 0.3712(2) 0.47436(12) 0.0402(9) Uani 1 8 d .
C36 C 0.69714(12) 0.3309(2) 0.46500(12) 0.0404(10) Uani 1 8 d .
C37 C 0.66913(12) 0.3616(2) 0.47245(11) 0.0364(9) Uani 1 8 d .
C38 C 0.63248(12) 0.3219(2) 0.46492(12) 0.0381(9) Uani 1 8 d .
C39 C 0.60117(11) 0.3756(2) 0.43914(11) 0.0373(9) Uani 1 8 d .
C40 C 0.57248(12) 0.3617(3) 0.40163(12) 0.0478(11) Uani 1 8 d .
C41 C 0.54722(13) 0.4190(3) 0.37912(13) 0.0562(13) Uani 1 8 d .
C42 C 0.51695(15) 0.4014(4) 0.33753(14) 0.086(2) Uani 1 8 d .
C43 C 0.52552(14) 0.5577(3) 0.37176(13) 0.0658(15) Uani 1 8 d .
C44 C 0.55028(12) 0.4920(3) 0.39485(12) 0.0479(11) Uani 1 8 d .
C45 C 0.57888(11) 0.5050(2) 0.43339(11) 0.0369(9) Uani 1 8 d .
C46 C 0.60445(11) 0.4488(2) 0.45498(10) 0.0320(8) Uani 1 8 d .
C47 C 0.63702(10) 0.3907(2) 0.52061(10) 0.0307(8) Uani 1 8 d .
C48 C 0.64042(10) 0.3975(2) 0.55720(10) 0.0296(8) Uani 1 8 d .
C49 C 0.64379(11) 0.3326(2) 0.57931(11) 0.0353(9) Uani 1 8 d .
C50 C 0.65125(12) 0.3423(2) 0.62067(11) 0.0398(9) Uani 1 8 d .
C51 C 0.65056(15) 0.1894(2) 0.58812(14) 0.0564(13) Uani 1 8 d .
C52 C 0.64302(12) 0.2604(2) 0.56394(12) 0.0410(9) Uani 1 8 d .
C53 C 0.63707(12) 0.2546(2) 0.52564(12) 0.0428(10) Uani 1 8 d .
C54 C 0.63435(12) 0.3194(2) 0.50424(12) 0.0373(9) Uani 1 8 d .
C55 C 0.67630(10) 0.59811(19) 0.61671(10) 0.0279(7) Uani 1 8 d .
C56 C 0.69770(10) 0.5617(2) 0.65675(10) 0.0297(8) Uani 1 8 d .
C57 C 0.67368(12) 0.5304(2) 0.67534(11) 0.0369(9) Uani 1 8 d .
C58 C 0.63477(13) 0.5312(2) 0.66139(12) 0.0438(10) Uani 1 8 d .
C59 C 0.61792(14) 0.4995(3) 0.68235(14) 0.0584(13) Uani 1 8 d .
C60 C 0.57499(15) 0.4997(4) 0.66481(17) 0.0816(18) Uani 1 8 d .
C61 C 0.62480(18) 0.4327(4) 0.74280(18) 0.101(2) Uani 1 8 d .
C62 C 0.64138(15) 0.4680(3) 0.71877(14) 0.0622(14) Uani 1 8 d .
C63 C 0.68069(15) 0.4678(3) 0.73352(13) 0.0546(12) Uani 1 8 d .
C64 C 0.69690(13) 0.4973(2) 0.71175(11) 0.0405(10) Uani 1 8 d .
C65 C 0.73933(12) 0.4990(2) 0.72451(11) 0.0393(9) Uani 1 8 d .
C66 C 0.74355(11) 0.4596(2) 0.69279(10) 0.0340(8) Uani 1 8 d .
C67 C 0.76468(12) 0.3944(2) 0.69649(11) 0.0413(9) Uani 1 8 d .
C68 C 0.76470(12) 0.3620(2) 0.66357(12) 0.0447(10) Uani 1 8 d .
C69 C 0.78679(15) 0.2900(3) 0.66741(14) 0.0636(14) Uani 1 8 d .
C70 C 0.74362(13) 0.3643(2) 0.59161(12) 0.0479(11) Uani 1 8 d .
C71 C 0.74437(11) 0.3984(2) 0.62740(11) 0.0382(9) Uani 1 8 d .
C72 C 0.72337(10) 0.4645(2) 0.62422(10) 0.0312(8) Uani 1 8 d .
C73 C 0.72196(10) 0.49415(19) 0.65626(10) 0.0290(8) Uani 1 8 d .
C74 C 0.72572(11) 0.6175(2) 0.68770(10) 0.0350(9) Uani 1 8 d .
C75 C 0.72828(13) 0.6953(2) 0.68404(11) 0.0454(11) Uani 1 8 d .
C76 C 0.75458(16) 0.7382(3) 0.71575(13) 0.0639(14) Uani 1 8 d .
C77 C 0.7559(2) 0.8239(3) 0.71116(15) 0.101(3) Uani 1 8 d .
C78 C 0.80800(18) 0.7481(3) 0.78617(14) 0.089(2) Uani 1 8 d .
C79 C 0.77852(15) 0.7027(3) 0.75097(12) 0.0602(14) Uani 1 8 d .
C80 C 0.77525(14) 0.6250(3) 0.75441(11) 0.0531(12) Uani 1 8 d .
C81 C 0.74866(12) 0.5825(2) 0.72355(11) 0.0408(9) Uani 1 8 d .
C82 C 0.64192(10) 0.79128(19) 0.58341(9) 0.0263(7) Uani 1 8 d .
C83 C 0.64152(10) 0.86537(19) 0.60299(10) 0.0287(8) Uani 1 8 d .
C84 C 0.67729(11) 0.9170(2) 0.61750(10) 0.0327(8) Uani 1 8 d .
C85 C 0.71152(11) 0.9049(2) 0.61706(11) 0.0385(9) Uani 1 8 d .
C86 C 0.74154(12) 0.9574(2) 0.63271(12) 0.0438(10) Uani 1 8 d .
C87 C 0.77829(13) 0.9409(3) 0.63103(15) 0.0665(14) Uani 1 8 d .
C88 C 0.76893(15) 1.0833(3) 0.66635(14) 0.0646(14) Uani 1 8 d .
C89 C 0.73716(13) 1.0250(2) 0.64905(12) 0.0459(10) Uani 1 8 d .
C90 C 0.70328(12) 1.0376(2) 0.64957(11) 0.0414(10) Uani 1 8 d .
C91 C 0.67363(12) 0.9856(2) 0.63403(10) 0.0363(9) Uani 1 8 d .
C92 C 0.63565(12) 0.9928(2) 0.63378(11) 0.0366(9) Uani 1 8 d .
C93 C 0.63292(12) 0.9238(2) 0.65515(11) 0.0389(9) Uani 1 8 d .
C94 C 0.62932(12) 0.9243(2) 0.68870(11) 0.0438(10) Uani 1 8 d .
C95 C 0.62884(14) 0.8569(2) 0.70666(12) 0.0483(11) Uani 1 8 d .
C96 C 0.62326(17) 0.8580(3) 0.74231(14) 0.0665(15) Uani 1 8 d .
C97 C 0.63405(19) 0.7125(3) 0.71101(15) 0.0766(18) Uani 1 8 d .
C98 C 0.63302(14) 0.7873(2) 0.69164(12) 0.0478(11) Uani 1 8 d .
C99 C 0.63617(12) 0.7871(2) 0.65740(11) 0.0404(9) Uani 1 8 d .
C100 C 0.63629(12) 0.8547(2) 0.63946(11) 0.0352(9) Uani 1 8 d .
C101 C 0.60833(11) 0.91651(19) 0.57502(10) 0.0313(8) Uani 1 8 d .
C102 C 0.58327(10) 0.9034(2) 0.53578(11) 0.0322(8) Uani 1 8 d .
C103 C 0.55848(11) 0.9603(2) 0.51196(11) 0.0349(8) Uani 1 8 d .
C104 C 0.53454(11) 0.9471(2) 0.46912(11) 0.0422(10) Uani 1 8 d .
C105 C 0.53460(12) 1.0975(2) 0.50397(12) 0.0452(10) Uani 1 8 d .
C106 C 0.55785(11) 1.0314(2) 0.52873(11) 0.0373(9) Uani 1 8 d .
C107 C 0.58065(11) 1.0417(2) 0.56872(11) 0.0364(9) Uani 1 8 d .
C108 C 0.60638(12) 0.9861(2) 0.59167(11) 0.0371(9) Uani 1 8 d .
C109 C 0.75585(12) 0.6385(3) 0.57575(12) 0.0523(11) Uani 1 8 d .
C110 C 0.79264(13) 0.6379(3) 0.58298(15) 0.0634(13) Uani 1 8 d .
C111 C 0.80564(15) 0.7012(3) 0.57303(14) 0.0587(12) Uani 1 8 d .
C112 C 0.78361(13) 0.7631(3) 0.55557(13) 0.0564(11) Uani 1 8 d .
C113 C 0.74415(13) 0.7598(2) 0.54856(12) 0.0488(10) Uani 1 8 d .
C114 C 0.71861(14) 0.8231(3) 0.53004(15) 0.0601(13) Uani 1 8 d .
C115 C 0.53031(13) 0.6891(3) 0.53465(14) 0.0633(12) Uani 1 8 d .
C116 C 0.49536(15) 0.6923(3) 0.53116(17) 0.0724(14) Uani 1 8 d .
C117 C 0.48191(16) 0.6248(3) 0.53609(15) 0.0668(13) Uani 1 8 d .
C118 C 0.49975(14) 0.5569(3) 0.54423(14) 0.0606(11) Uani 1 8 d .
C119 C 0.53843(14) 0.5609(3) 0.54711(13) 0.0612(11) Uani 1 8 d .
C120 C 0.56057(15) 0.4932(3) 0.55497(16) 0.0730(16) Uani 1 8 d .
H4 H 0.52567 0.71346 0.45208 0.0394 Uiso 1 8 calc R
H6A H 0.43304 0.75477 0.41665 0.0558 Uiso 1 8 calc R
H6B H 0.4647 0.69329 0.44247 0.0558 Uiso 1 8 calc R
H6C H 0.43503 0.67477 0.39816 0.0558 Uiso 1 8 calc R
H7A H 0.41004 0.82466 0.35483 0.0793 Uiso 1 8 calc R
H7B H 0.40965 0.74656 0.33362 0.0793 Uiso 1 8 calc R
H7C H 0.41783 0.82536 0.31845 0.0793 Uiso 1 8 calc R
H9 H 0.48149 0.84339 0.3346 0.0546 Uiso 1 8 calc R
H10A H 0.50826 0.96348 0.46079 0.0506 Uiso 1 8 calc R
H10B H 0.53474 0.89275 0.46351 0.0506 Uiso 1 8 calc R
H10C H 0.54501 0.97639 0.45513 0.0506 Uiso 1 8 calc R
H10D H 0.54565 1.11533 0.48785 0.0543 Uiso 1 8 calc R
H10E H 0.53484 1.13904 0.52075 0.0543 Uiso 1 8 calc R
H10F H 0.50823 1.08088 0.48727 0.0543 Uiso 1 8 calc R
H11 H 0.55009 0.86633 0.34868 0.0469 Uiso 1 8 calc R
H11A H 0.70847 0.84148 0.54687 0.0721 Uiso 1 8 calc R
H11B H 0.69748 0.80633 0.50521 0.0721 Uiso 1 8 calc R
H11C H 0.73258 0.86425 0.5255 0.0721 Uiso 1 8 calc R
H12A H 0.568 0.48569 0.53475 0.0876 Uiso 1 8 calc R
H12B H 0.54542 0.44953 0.5553 0.0876 Uiso 1 8 calc R
H12C H 0.58353 0.49773 0.58026 0.0876 Uiso 1 8 calc R
H13 H 0.58111 0.99224 0.38282 0.0506 Uiso 1 8 calc R
H15A H 0.64256 1.10974 0.45347 0.0646 Uiso 1 8 calc R
H15B H 0.60122 1.12129 0.44994 0.0646 Uiso 1 8 calc R
H15C H 0.60538 1.11011 0.41168 0.0646 Uiso 1 8 calc R
H16A H 0.66271 1.05648 0.51251 0.0499 Uiso 1 8 calc R
H16B H 0.66371 0.98072 0.53565 0.0499 Uiso 1 8 calc R
H16C H 0.62813 1.03762 0.52098 0.0499 Uiso 1 8 calc R
H18 H 0.6334 0.86736 0.50238 0.0362 Uiso 1 8 calc R
H21 H 0.6296 0.63859 0.44216 0.0413 Uiso 1 8 calc R
H23A H 0.66263 0.55855 0.38427 0.0747 Uiso 1 8 calc R
H23B H 0.62522 0.51671 0.38016 0.0747 Uiso 1 8 calc R
H23C H 0.65751 0.54486 0.42182 0.0747 Uiso 1 8 calc R
H24A H 0.60578 0.58921 0.31324 0.1051 Uiso 1 8 calc R
H24B H 0.64374 0.63915 0.3277 0.1051 Uiso 1 8 calc R
H24C H 0.60336 0.67357 0.29678 0.1051 Uiso 1 8 calc R
H26 H 0.58129 0.76781 0.32371 0.0555 Uiso 1 8 calc R
H31 H 0.71016 0.52432 0.50898 0.0397 Uiso 1 8 calc R
H33A H 0.77531 0.49809 0.48075 0.0585 Uiso 1 8 calc R
H33B H 0.79378 0.45631 0.522 0.0585 Uiso 1 8 calc R
H33C H 0.77121 0.53483 0.51588 0.0585 Uiso 1 8 calc R
H34A H 0.78479 0.33162 0.49041 0.0673 Uiso 1 8 calc R
H34B H 0.76499 0.37082 0.44849 0.0673 Uiso 1 8 calc R
H34C H 0.75236 0.28712 0.45392 0.0673 Uiso 1 8 calc R
H36 H 0.6934 0.28195 0.45341 0.0484 Uiso 1 8 calc R
H38 H 0.62981 0.27021 0.45317 0.0457 Uiso 1 8 calc R
H40 H 0.56992 0.31211 0.39099 0.0574 Uiso 1 8 calc R
H42A H 0.49149 0.40746 0.33514 0.1032 Uiso 1 8 calc R
H42B H 0.52013 0.34897 0.33104 0.1032 Uiso 1 8 calc R
H42C H 0.51982 0.43664 0.31972 0.1032 Uiso 1 8 calc R
H43A H 0.49877 0.5414 0.35809 0.0789 Uiso 1 8 calc R
H43B H 0.53338 0.57471 0.35285 0.0789 Uiso 1 8 calc R
H43C H 0.52832 0.59985 0.38931 0.0789 Uiso 1 8 calc R
H45 H 0.58057 0.55359 0.44476 0.0443 Uiso 1 8 calc R
H48 H 0.64047 0.44651 0.56743 0.0355 Uiso 1 8 calc R
H50A H 0.63643 0.30455 0.62624 0.0478 Uiso 1 8 calc R
H50B H 0.64364 0.39364 0.62402 0.0478 Uiso 1 8 calc R
H50C H 0.67852 0.33498 0.63851 0.0478 Uiso 1 8 calc R
H51A H 0.64713 0.1445 0.57194 0.0676 Uiso 1 8 calc R
H51B H 0.63267 0.18702 0.59858 0.0676 Uiso 1 8 calc R
H51C H 0.6768 0.19054 0.60956 0.0676 Uiso 1 8 calc R
H53 H 0.63489 0.20575 0.51435 0.0513 Uiso 1 8 calc R
H58 H 0.61888 0.55399 0.63689 0.0526 Uiso 1 8 calc R
H60A H 0.56373 0.52522 0.63954 0.0979 Uiso 1 8 calc R
H60B H 0.56769 0.52688 0.68207 0.0979 Uiso 1 8 calc R
H60C H 0.56566 0.44712 0.66143 0.0979 Uiso 1 8 calc R
H61A H 0.64563 0.41609 0.76787 0.1209 Uiso 1 8 calc R
H61B H 0.60901 0.38868 0.72897 0.1209 Uiso 1 8 calc R
H61C H 0.60909 0.47042 0.74706 0.1209 Uiso 1 8 calc R
H63 H 0.69666 0.44746 0.7586 0.0655 Uiso 1 8 calc R
H65 H 0.75515 0.4752 0.75053 0.0472 Uiso 1 8 calc R
H67 H 0.7792 0.37154 0.72125 0.0496 Uiso 1 8 calc R
H69A H 0.79721 0.27027 0.6939 0.0763 Uiso 1 8 calc R
H69B H 0.80776 0.30098 0.66182 0.0763 Uiso 1 8 calc R
H69C H 0.76977 0.2519 0.64901 0.0763 Uiso 1 8 calc R
H70A H 0.73093 0.39958 0.56978 0.0574 Uiso 1 8 calc R
H70B H 0.72962 0.31593 0.5853 0.0574 Uiso 1 8 calc R
H70C H 0.76983 0.35515 0.59661 0.0574 Uiso 1 8 calc R
H72 H 0.70993 0.48924 0.59982 0.0375 Uiso 1 8 calc R
H75 H 0.71224 0.71967 0.66005 0.0545 Uiso 1 8 calc R
H77A H 0.77594 0.83642 0.70439 0.1208 Uiso 1 8 calc R
H77B H 0.76147 0.84902 0.7356 0.1208 Uiso 1 8 calc R
H77C H 0.73118 0.84161 0.69053 0.1208 Uiso 1 8 calc R
H78A H 0.79467 0.78249 0.79534 0.1070 Uiso 1 8 calc R
H78B H 0.82413 0.77787 0.77857 0.1070 Uiso 1 8 calc R
H78C H 0.82395 0.71274 0.807 0.1070 Uiso 1 8 calc R
H80 H 0.79148 0.60036 0.77827 0.0637 Uiso 1 8 calc R
H85 H 0.71464 0.85936 0.60578 0.0462 Uiso 1 8 calc R
H87A H 0.7767 0.89016 0.61992 0.0798 Uiso 1 8 calc R
H87B H 0.80004 0.94267 0.65729 0.0798 Uiso 1 8 calc R
H87C H 0.78171 0.97917 0.61479 0.0798 Uiso 1 8 calc R
H88A H 0.76141 1.12468 0.67804 0.0775 Uiso 1 8 calc R
H88B H 0.77377 1.10392 0.64592 0.0775 Uiso 1 8 calc R
H88C H 0.79219 1.05899 0.68631 0.0775 Uiso 1 8 calc R
H90 H 0.70024 1.08308 0.6609 0.0497 Uiso 1 8 calc R
H92 H 0.63334 1.04158 0.64563 0.0439 Uiso 1 8 calc R
H94 H 0.62717 0.97143 0.69937 0.0526 Uiso 1 8 calc R
H96A H 0.61993 0.91071 0.7484 0.0798 Uiso 1 8 calc R
H96B H 0.64571 0.83584 0.76435 0.0798 Uiso 1 8 calc R
H96C H 0.60054 0.82826 0.7372 0.0798 Uiso 1 8 calc R
H97A H 0.6373 0.67076 0.69629 0.0919 Uiso 1 8 calc R
H97B H 0.61007 0.70562 0.71183 0.0919 Uiso 1 8 calc R
H97C H 0.65545 0.71265 0.7375 0.0919 Uiso 1 8 calc R
H99 H 0.63822 0.74008 0.64656 0.0485 Uiso 1 8 calc R
H102 H 0.58303 0.85487 0.52498 0.0387 Uiso 1 8 calc R
H107 H 0.57849 1.08748 0.5804 0.0437 Uiso 1 8 calc R
H109 H 0.74653 0.59531 0.58319 0.0628 Uiso 1 8 calc R
H110 H 0.80868 0.59506 0.59451 0.0761 Uiso 1 8 calc R
H111 H 0.8316 0.70221 0.57862 0.0705 Uiso 1 8 calc R
H112 H 0.79326 0.80599 0.54832 0.0677 Uiso 1 8 calc R
H115 H 0.54092 0.73553 0.5318 0.0759 Uiso 1 8 calc R
H116 H 0.48111 0.73819 0.52567 0.0869 Uiso 1 8 calc R
H117 H 0.45698 0.62537 0.5335 0.0802 Uiso 1 8 calc R
H118 H 0.48891 0.51138 0.54777 0.0727 Uiso 1 8 calc R

loop_
_atom_site_aniso_label
_atom_site_aniso_U_11
_atom_site_aniso_U_22
_atom_site_aniso_U_33
_atom_site_aniso_U_12
_atom_site_aniso_U_13
_atom_site_aniso_U_23
Rh1 0.02725(16) 0.02118(15) 0.02374(15) -0.00113(11) 0.01378(12) -0.00033(11)
Rh2 0.02854(17) 0.02199(16) 0.02681(15) -0.00080(11) 0.01618(12) 0.00045(11)
O1 0.0300(14) 0.0321(13) 0.0278(12) 0.0007(11) 0.0179(11) 0.0053(11)
O2 0.0290(13) 0.0276(13) 0.0315(13) 0.0006(10) 0.0179(11) 0.0042(11)
O3 0.0301(14) 0.0283(13) 0.0320(13) -0.0044(11) 0.0162(11) -0.0068(11)
O4 0.0344(14) 0.0282(13) 0.0305(13) -0.0059(11) 0.0194(11) -0.0046(11)
O5 0.0329(14) 0.0253(13) 0.0285(12) 0.0003(10) 0.0160(11) 0.0086(10)
O6 0.0376(15) 0.0231(12) 0.0316(13) -0.0000(11) 0.0207(12) 0.0068(10)
O7 0.0389(15) 0.0241(13) 0.0324(13) -0.0065(11) 0.0218(12) -0.0064(11)
O8 0.0351(14) 0.0266(13) 0.0346(13) -0.0021(11) 0.0188(12) -0.0016(11)
N1 0.0365(17) 0.0364(17) 0.0321(15) -0.0049(14) 0.0218(14) -0.0059(14)
N2 0.0376(18) 0.0496(19) 0.0335(16) -0.0050(14) 0.0221(14) 0.0011(15)
C1 0.033(2) 0.0236(18) 0.0322(18) -0.0056(15) 0.0201(16) -0.0072(15)
C2 0.0257(19) 0.037(2) 0.0249(17) 0.0007(15) 0.0120(15) 0.0007(16)
C3 0.033(2) 0.034(2) 0.0269(18) -0.0005(16) 0.0136(16) -0.0028(16)
C4 0.033(2) 0.031(2) 0.0340(19) -0.0029(16) 0.0152(16) -0.0060(16)
C5 0.034(2) 0.041(2) 0.042(2) -0.0036(18) 0.0151(18) -0.0055(19)
C6 0.031(2) 0.050(3) 0.056(3) -0.0024(19) 0.019(2) -0.000(2)
C7 0.037(3) 0.098(4) 0.048(3) 0.009(3) 0.008(2) 0.011(3)
C8 0.031(2) 0.054(3) 0.040(2) 0.0022(19) 0.0105(18) 0.002(2)
C9 0.040(2) 0.058(3) 0.031(2) 0.007(2) 0.0104(18) 0.0059(19)
C10 0.034(2) 0.045(2) 0.0280(19) 0.0010(18) 0.0102(17) -0.0005(17)
C11 0.036(2) 0.051(2) 0.0261(19) 0.0008(18) 0.0114(17) 0.0081(18)
C12 0.034(2) 0.044(2) 0.034(2) 0.0000(18) 0.0159(17) 0.0082(18)
C13 0.047(2) 0.041(2) 0.043(2) 0.0073(19) 0.025(2) 0.019(2)
C14 0.041(2) 0.032(2) 0.051(2) 0.0008(17) 0.024(2) 0.0067(19)
C15 0.061(3) 0.039(2) 0.062(3) 0.001(2) 0.029(2) 0.014(2)
C16 0.043(2) 0.039(2) 0.051(2) -0.0060(18) 0.029(2) -0.005(2)
C17 0.036(2) 0.034(2) 0.040(2) -0.0002(17) 0.0231(18) 0.0017(17)
C18 0.031(2) 0.032(2) 0.0308(18) 0.0024(15) 0.0174(16) 0.0023(16)
C19 0.032(2) 0.034(2) 0.0302(19) 0.0010(16) 0.0160(16) 0.0029(16)
C20 0.030(2) 0.035(2) 0.0265(17) -0.0031(16) 0.0141(15) -0.0006(16)
C21 0.033(2) 0.040(2) 0.0301(19) -0.0035(17) 0.0150(17) -0.0022(17)
C22 0.040(2) 0.059(3) 0.039(2) 0.001(2) 0.0238(19) -0.007(2)
C23 0.072(3) 0.072(3) 0.056(3) 0.020(3) 0.041(3) -0.003(3)
C24 0.104(5) 0.130(5) 0.043(3) 0.053(4) 0.047(3) 0.012(3)
C25 0.054(3) 0.078(3) 0.034(2) 0.011(2) 0.029(2) -0.002(2)
C26 0.046(3) 0.067(3) 0.0264(19) 0.006(2) 0.0181(18) 0.004(2)
C27 0.035(2) 0.047(2) 0.0262(18) -0.0049(18) 0.0129(16) 0.0004(17)
C28 0.0317(19) 0.0211(17) 0.0233(16) -0.0031(14) 0.0152(15) -0.0002(14)
C29 0.033(2) 0.033(2) 0.0308(18) -0.0029(16) 0.0182(16) -0.0043(16)
C30 0.034(2) 0.0275(19) 0.0311(18) 0.0006(15) 0.0174(16) -0.0030(16)
C31 0.038(2) 0.0303(19) 0.038(2) 0.0015(16) 0.0243(18) -0.0020(17)
C32 0.037(2) 0.034(2) 0.049(2) 0.0015(17) 0.0260(19) -0.0003(18)
C33 0.050(3) 0.037(2) 0.073(3) 0.000(2) 0.041(2) -0.006(2)
C34 0.057(3) 0.045(3) 0.080(3) 0.004(2) 0.044(3) -0.013(2)
C35 0.043(2) 0.034(2) 0.051(2) 0.0026(18) 0.029(2) -0.0058(19)
C36 0.053(3) 0.030(2) 0.045(2) 0.0022(18) 0.029(2) -0.0091(18)
C37 0.043(2) 0.031(2) 0.038(2) 0.0005(17) 0.0213(18) -0.0016(17)
C38 0.046(2) 0.0243(19) 0.049(2) -0.0053(17) 0.028(2) -0.0130(18)
C39 0.038(2) 0.039(2) 0.040(2) -0.0087(17) 0.0226(18) -0.0118(18)
C40 0.043(3) 0.052(3) 0.048(2) -0.006(2) 0.023(2) -0.021(2)
C41 0.039(3) 0.076(3) 0.047(2) -0.003(2) 0.014(2) -0.028(2)
C42 0.056(3) 0.105(5) 0.058(3) 0.016(3) -0.004(3) -0.042(3)
C43 0.047(3) 0.075(4) 0.046(3) 0.007(3) -0.001(2) -0.016(3)
C44 0.036(2) 0.060(3) 0.044(2) -0.002(2) 0.0152(19) -0.015(2)
C45 0.032(2) 0.045(2) 0.037(2) -0.0068(17) 0.0188(17) -0.0088(18)
C46 0.034(2) 0.033(2) 0.0346(19) -0.0063(16) 0.0211(17) -0.0067(17)
C47 0.032(2) 0.0250(18) 0.038(2) -0.0022(15) 0.0186(16) -0.0014(16)
C48 0.030(2) 0.0229(18) 0.0349(19) -0.0028(14) 0.0148(16) -0.0040(16)
C49 0.033(2) 0.031(2) 0.041(2) -0.0041(16) 0.0162(18) 0.0025(17)
C50 0.041(2) 0.035(2) 0.041(2) -0.0033(18) 0.0166(19) 0.0070(18)
C51 0.073(3) 0.034(2) 0.068(3) -0.001(2) 0.039(3) 0.010(2)
C52 0.044(2) 0.026(2) 0.057(3) -0.0003(17) 0.028(2) 0.0077(19)
C53 0.050(3) 0.029(2) 0.055(3) -0.0020(18) 0.029(2) -0.0022(19)
C54 0.046(2) 0.027(2) 0.045(2) -0.0046(17) 0.026(2) -0.0050(18)
C55 0.037(2) 0.0215(17) 0.0292(18) -0.0015(15) 0.0193(16) -0.0039(15)
C56 0.035(2) 0.0266(18) 0.0285(18) 0.0009(15) 0.0162(16) 0.0028(15)
C57 0.053(3) 0.030(2) 0.038(2) 0.0072(18) 0.0298(19) 0.0088(17)
C58 0.053(3) 0.049(3) 0.042(2) 0.004(2) 0.033(2) 0.008(2)
C59 0.061(3) 0.066(3) 0.067(3) 0.009(3) 0.046(3) 0.020(3)
C60 0.068(4) 0.115(5) 0.091(4) 0.012(3) 0.061(3) 0.036(4)
C61 0.104(5) 0.135(6) 0.103(5) 0.041(4) 0.081(4) 0.072(4)
C62 0.073(4) 0.069(3) 0.067(3) 0.017(3) 0.051(3) 0.032(3)
C63 0.073(3) 0.055(3) 0.050(3) 0.015(2) 0.041(3) 0.023(2)
C64 0.061(3) 0.033(2) 0.035(2) 0.0082(19) 0.030(2) 0.0072(18)
C65 0.051(3) 0.034(2) 0.0292(19) 0.0053(18) 0.0164(18) 0.0072(17)
C66 0.043(2) 0.0269(19) 0.0305(19) -0.0017(16) 0.0163(17) 0.0022(16)
C67 0.045(2) 0.032(2) 0.039(2) 0.0047(18) 0.0137(19) 0.0032(18)
C68 0.046(3) 0.037(2) 0.047(2) 0.0063(19) 0.019(2) 0.0004(19)
C69 0.072(4) 0.047(3) 0.060(3) 0.025(3) 0.022(3) -0.000(2)
C70 0.053(3) 0.044(3) 0.047(2) 0.011(2) 0.024(2) -0.006(2)
C71 0.040(2) 0.034(2) 0.040(2) 0.0009(17) 0.0186(18) -0.0047(18)
C72 0.030(2) 0.031(2) 0.0305(18) -0.0042(16) 0.0135(16) -0.0014(16)
C73 0.033(2) 0.0194(17) 0.0340(19) -0.0033(14) 0.0157(16) -0.0010(15)
C74 0.049(2) 0.029(2) 0.0251(18) 0.0017(17) 0.0164(17) 0.0017(16)
C75 0.069(3) 0.029(2) 0.0272(19) -0.002(2) 0.014(2) -0.0012(17)
C76 0.094(4) 0.038(3) 0.037(2) -0.006(3) 0.013(2) -0.004(2)
C77 0.164(7) 0.028(3) 0.046(3) -0.012(3) -0.002(3) -0.005(2)
C78 0.121(5) 0.056(3) 0.043(3) -0.004(3) 0.001(3) -0.007(3)
C79 0.084(4) 0.041(3) 0.033(2) -0.013(2) 0.011(2) -0.012(2)
C80 0.073(3) 0.046(3) 0.027(2) 0.007(2) 0.012(2) -0.0005(19)
C81 0.055(3) 0.036(2) 0.030(2) 0.0069(19) 0.0184(19) 0.0032(17)
C82 0.0321(19) 0.0225(17) 0.0264(17) -0.0001(15) 0.0156(15) 0.0030(14)
C83 0.037(2) 0.0238(18) 0.0288(18) -0.0015(15) 0.0190(16) -0.0034(15)
C84 0.040(2) 0.0267(19) 0.0298(18) -0.0028(16) 0.0155(17) -0.0000(16)
C85 0.044(2) 0.037(2) 0.034(2) -0.0033(18) 0.0179(18) -0.0029(17)
C86 0.039(2) 0.042(2) 0.043(2) -0.0107(19) 0.0138(19) -0.006(2)
C87 0.049(3) 0.068(3) 0.079(4) -0.024(3) 0.028(3) -0.025(3)
C88 0.071(4) 0.053(3) 0.065(3) -0.022(3) 0.028(3) -0.019(3)
C89 0.056(3) 0.035(2) 0.038(2) -0.012(2) 0.015(2) -0.0077(19)
C90 0.058(3) 0.030(2) 0.033(2) -0.0030(19) 0.020(2) -0.0035(17)
C91 0.055(3) 0.0244(19) 0.0317(19) -0.0003(17) 0.0232(18) -0.0006(16)
C92 0.056(3) 0.0191(18) 0.040(2) 0.0040(17) 0.0272(19) -0.0015(17)
C93 0.047(2) 0.033(2) 0.040(2) 0.0034(18) 0.0234(19) -0.0028(18)
C94 0.063(3) 0.037(2) 0.042(2) 0.002(2) 0.034(2) -0.0046(19)
C95 0.073(3) 0.047(3) 0.039(2) -0.001(2) 0.038(2) -0.004(2)
C96 0.106(5) 0.058(3) 0.057(3) 0.003(3) 0.057(3) -0.001(2)
C97 0.148(6) 0.040(3) 0.071(3) -0.002(3) 0.076(4) 0.005(3)
C98 0.075(3) 0.038(2) 0.043(2) 0.001(2) 0.038(2) 0.007(2)
C99 0.060(3) 0.031(2) 0.040(2) 0.0021(19) 0.031(2) -0.0021(18)
C100 0.045(2) 0.031(2) 0.034(2) 0.0035(17) 0.0224(18) -0.0006(17)
C101 0.038(2) 0.0234(18) 0.039(2) 0.0022(15) 0.0236(17) 0.0020(16)
C102 0.035(2) 0.0253(19) 0.042(2) 0.0015(15) 0.0234(18) 0.0005(17)
C103 0.035(2) 0.034(2) 0.040(2) 0.0020(16) 0.0211(17) 0.0043(17)
C104 0.037(2) 0.047(2) 0.041(2) 0.0040(19) 0.0174(19) 0.0033(19)
C105 0.044(2) 0.038(2) 0.056(3) 0.0071(19) 0.025(2) 0.007(2)
C106 0.037(2) 0.033(2) 0.048(2) 0.0055(17) 0.0244(19) 0.0057(18)
C107 0.047(2) 0.0211(18) 0.049(2) 0.0040(16) 0.030(2) 0.0002(17)
C108 0.050(2) 0.029(2) 0.040(2) 0.0045(17) 0.0277(19) 0.0027(17)
C109 0.039(2) 0.067(3) 0.050(2) 0.002(2) 0.021(2) -0.012(2)
C110 0.047(3) 0.068(3) 0.073(3) 0.013(2) 0.027(2) 0.013(3)
C111 0.058(3) 0.063(3) 0.063(3) -0.004(2) 0.036(2) 0.002(2)
C112 0.054(3) 0.059(3) 0.056(3) -0.013(2) 0.026(2) -0.005(2)
C113 0.059(3) 0.050(2) 0.046(2) -0.015(2) 0.032(2) -0.011(2)
C114 0.057(3) 0.065(3) 0.067(3) -0.005(3) 0.036(3) 0.002(3)
C115 0.042(2) 0.098(3) 0.054(3) 0.009(2) 0.026(2) -0.004(3)
C116 0.063(3) 0.071(3) 0.090(3) 0.010(2) 0.042(3) 0.008(3)
C117 0.071(3) 0.060(3) 0.073(3) -0.008(2) 0.037(3) 0.004(3)
C118 0.060(3) 0.068(3) 0.064(3) 0.001(2) 0.038(2) 0.001(2)
C119 0.062(3) 0.070(3) 0.048(2) -0.021(2) 0.023(2) -0.002(2)
C120 0.065(4) 0.083(4) 0.083(4) -0.018(3) 0.046(3) -0.018(3)

loop_
_atom_type_symbol
_atom_type_description
_atom_type_scat_dispersion_real
_atom_type_scat_dispersion_imag
_atom_type_scat_source
C C 0.0033 0.0016
;
International Tables for Crystallography
(Vol. C, Tables 4.2.6.8 and 6.1.1.4)
;
H H 0.0000 0.0000
;
International Tables for Crystallography
(Vol. C, Table 6.1.1.4)
;
N N 0.0061 0.0033
;
International Tables for Crystallography
(Vol. C, Tables 4.2.6.8 and 6.1.1.4)
;
O O 0.0106 0.0060
;
International Tables for Crystallography
(Vol. C, Tables 4.2.6.8 and 6.1.1.4)
;
Rh Rh -1.1178 0.9187
;
International Tables for Crystallography
(Vol. C, Tables 4.2.6.8 and 6.1.1.4)
;

loop_
_geom_angle_atom_site_label_1
_geom_angle_atom_site_label_2
_geom_angle_atom_site_label_3
_geom_angle
_geom_angle_publ_flag
Rh2 Rh1 O1 87.94(9) yes
Rh2 Rh1 O3 87.87(9) yes
Rh2 Rh1 O5 88.02(9) yes
Rh2 Rh1 O7 86.66(9) yes
Rh2 Rh1 N1 175.52(8) yes
O1 Rh1 O3 89.99(10) yes
O1 Rh1 O5 175.93(13) yes
O1 Rh1 O7 90.05(10) yes
O1 Rh1 N1 95.82(12) yes
O3 Rh1 O5 90.24(10) yes
O3 Rh1 O7 174.52(13) yes
O3 Rh1 N1 89.68(12) yes
O5 Rh1 O7 89.33(10) yes
O5 Rh1 N1 88.24(11) yes
O7 Rh1 N1 95.76(11) yes
Rh1 Rh2 O2 87.43(9) yes
Rh1 Rh2 O4 87.50(9) yes
Rh1 Rh2 O6 87.31(9) yes
Rh1 Rh2 O8 88.14(9) yes
Rh1 Rh2 N2 177.29(9) yes
O2 Rh2 O4 89.53(10) yes
O2 Rh2 O6 174.73(13) yes
O2 Rh2 O8 90.46(10) yes
O2 Rh2 N2 91.61(12) yes
O4 Rh2 O6 90.51(10) yes
O4 Rh2 O8 175.64(13) yes
O4 Rh2 N2 95.02(12) yes
O6 Rh2 O8 89.10(10) yes
O6 Rh2 N2 93.64(12) yes
O8 Rh2 N2 89.34(12) yes
Rh1 O1 C1 118.8(3) yes
Rh2 O2 C1 120.0(2) yes
Rh1 O3 C28 120.0(3) yes
Rh2 O4 C28 119.4(2) yes
Rh1 O5 C55 119.42(19) yes
Rh2 O6 C55 119.3(3) yes
Rh1 O7 C82 121.0(2) yes
Rh2 O8 C82 119.7(3) yes
Rh1 N1 C109 113.1(3) yes
Rh1 N1 C113 128.4(3) yes
C109 N1 C113 118.5(4) yes
Rh2 N2 C115 113.2(3) yes
Rh2 N2 C119 129.8(3) yes
C115 N2 C119 116.9(4) yes
O1 C1 O2 125.0(3) yes
O1 C1 C2 115.1(4) yes
O2 C1 C2 119.9(3) yes
C1 C2 C3 117.9(4) yes
C1 C2 C19 111.3(3) yes
C1 C2 C20 112.2(3) yes
C3 C2 C19 105.2(3) yes
C3 C2 C20 103.5(3) yes
C19 C2 C20 105.7(3) yes
C2 C3 C4 129.2(3) yes
C2 C3 C10 112.3(4) yes
C4 C3 C10 118.5(3) yes
C3 C4 C5 120.9(4) yes
C4 C5 C6 118.6(4) yes
C4 C5 C8 120.4(4) yes
C6 C5 C8 121.0(3) yes
C5 C8 C7 121.5(5) yes
C5 C8 C9 118.4(3) yes
C7 C8 C9 120.1(4) yes
C8 C9 C10 121.2(4) yes
C3 C10 C9 120.5(5) yes
C3 C10 C11 114.6(3) yes
C9 C10 C11 124.8(4) yes
C10 C11 C12 104.5(4) yes
C10 C11 C27 104.3(3) yes
C12 C11 C27 107.0(3) yes
C11 C12 C13 126.0(3) yes
C11 C12 C19 114.4(3) yes
C13 C12 C19 119.4(3) yes
C12 C13 C14 121.4(4) yes
C13 C14 C15 119.7(4) yes
C13 C14 C17 118.3(4) yes
C15 C14 C17 122.0(3) yes
C14 C17 C16 121.1(3) yes
C14 C17 C18 120.1(3) yes
C16 C17 C18 118.6(3) yes
C17 C18 C19 120.7(3) yes
C2 C19 C12 113.0(3) yes
C2 C19 C18 126.8(3) yes
C12 C19 C18 120.0(3) yes
C2 C20 C21 126.7(3) yes
C2 C20 C27 113.3(3) yes
C21 C20 C27 119.9(4) yes
C20 C21 C22 120.4(4) yes
C21 C22 C23 118.4(4) yes
C21 C22 C25 118.6(4) yes
C23 C22 C25 122.9(5) yes
C22 C25 C24 119.6(5) yes
C22 C25 C26 121.0(5) yes
C24 C25 C26 119.3(4) yes
C25 C26 C27 119.9(4) yes
C11 C27 C20 113.8(4) yes
C11 C27 C26 126.0(3) yes
C20 C27 C26 120.1(4) yes
O3 C28 O4 124.3(3) yes
O3 C28 C29 119.7(4) yes
O4 C28 C29 115.9(3) yes
C28 C29 C30 118.6(3) yes
C28 C29 C46 112.6(3) yes
C28 C29 C47 109.8(3) yes
C30 C29 C46 104.5(3) yes
C30 C29 C47 103.7(3) yes
C46 C29 C47 106.7(3) yes
C29 C30 C31 129.0(3) yes
C29 C30 C37 111.9(3) yes
C31 C30 C37 119.1(4) yes
C30 C31 C32 120.5(3) yes
C31 C32 C33 119.2(4) yes
C31 C32 C35 120.4(4) yes
C33 C32 C35 120.3(4) yes
C32 C35 C34 121.1(4) yes
C32 C35 C36 118.7(5) yes
C34 C35 C36 120.3(4) yes
C35 C36 C37 120.8(4) yes
C30 C37 C36 120.5(4) yes
C30 C37 C38 114.2(4) yes
C36 C37 C38 125.2(3) yes
C37 C38 C39 104.8(3) yes
C37 C38 C54 104.1(3) yes
C39 C38 C54 109.0(4) yes
C38 C39 C40 127.0(4) yes
C38 C39 C46 113.8(3) yes
C40 C39 C46 119.0(3) yes
C39 C40 C41 121.6(4) yes
C40 C41 C42 119.5(5) yes
C40 C41 C44 119.6(4) yes
C42 C41 C44 120.8(4) yes
C41 C44 C43 122.8(3) yes
C41 C44 C45 118.4(4) yes
C43 C44 C45 118.8(4) yes
C44 C45 C46 121.6(4) yes
C29 C46 C39 112.7(3) yes
C29 C46 C45 127.4(3) yes
C39 C46 C45 119.8(3) yes
C29 C47 C48 126.5(3) yes
C29 C47 C54 112.9(4) yes
C48 C47 C54 120.4(4) yes
C47 C48 C49 120.5(4) yes
C48 C49 C50 119.0(3) yes
C48 C49 C52 119.6(4) yes
C50 C49 C52 121.2(4) yes
C49 C52 C51 121.4(4) yes
C49 C52 C53 118.9(4) yes
C51 C52 C53 119.6(4) yes
C52 C53 C54 120.8(4) yes
C38 C54 C47 113.7(4) yes
C38 C54 C53 126.5(4) yes
C47 C54 C53 119.5(4) yes
O5 C55 O6 125.1(3) yes
O5 C55 C56 115.8(3) yes
O6 C55 C56 119.1(4) yes
C55 C56 C57 117.7(3) yes
C55 C56 C73 110.8(3) yes
C55 C56 C74 112.5(3) yes
C57 C56 C73 105.4(3) yes
C57 C56 C74 103.4(3) yes
C73 C56 C74 106.0(3) yes
C56 C57 C58 129.7(3) yes
C56 C57 C64 111.7(4) yes
C58 C57 C64 118.6(5) yes
C57 C58 C59 121.8(4) yes
C58 C59 C60 119.2(4) yes
C58 C59 C62 118.9(5) yes
C60 C59 C62 121.8(6) yes
C59 C62 C61 121.4(5) yes
C59 C62 C63 119.9(6) yes
C61 C62 C63 118.7(4) yes
C62 C63 C64 120.4(4) yes
C57 C64 C63 120.3(4) yes
C57 C64 C65 114.6(5) yes
C63 C64 C65 125.1(3) yes
C64 C65 C66 105.5(3) yes
C64 C65 C81 105.0(3) yes
C66 C65 C81 107.4(4) yes
C65 C66 C67 126.6(3) yes
C65 C66 C73 112.9(3) yes
C67 C66 C73 120.4(4) yes
C66 C67 C68 120.2(3) yes
C67 C68 C69 120.2(4) yes
C67 C68 C71 119.2(4) yes
C69 C68 C71 120.6(4) yes
C68 C71 C70 120.1(4) yes
C68 C71 C72 119.8(4) yes
C70 C71 C72 120.0(3) yes
C71 C72 C73 120.8(3) yes
C56 C73 C66 113.7(4) yes
C56 C73 C72 126.9(3) yes
C66 C73 C72 119.4(3) yes
C56 C74 C75 127.3(3) yes
C56 C74 C81 113.0(3) yes
C75 C74 C81 119.5(3) yes
C74 C75 C76 120.0(3) yes
C75 C76 C77 118.7(4) yes
C75 C76 C79 120.4(4) yes
C77 C76 C79 120.9(4) yes
C76 C79 C78 121.6(4) yes
C76 C79 C80 119.0(4) yes
C78 C79 C80 119.3(4) yes
C79 C80 C81 120.9(3) yes
C65 C81 C74 113.5(3) yes
C65 C81 C80 126.3(3) yes
C74 C81 C80 120.1(4) yes
O7 C82 O8 123.7(3) yes
O7 C82 C83 119.4(3) yes
O8 C82 C83 116.9(4) yes
C82 C83 C84 117.2(4) yes
C82 C83 C100 113.8(3) yes
C82 C83 C101 110.7(3) yes
C84 C83 C100 103.7(3) yes
C84 C83 C101 104.3(3) yes
C100 C83 C101 106.2(4) yes
C83 C84 C85 129.9(3) yes
C83 C84 C91 112.9(4) yes
C85 C84 C91 117.2(4) yes
C84 C85 C86 122.1(4) yes
C85 C86 C87 119.5(4) yes
C85 C86 C89 119.5(5) yes
C87 C86 C89 121.0(4) yes
C86 C89 C88 121.2(5) yes
C86 C89 C90 118.7(4) yes
C88 C89 C90 120.1(4) yes
C89 C90 C91 121.7(4) yes
C84 C91 C90 120.8(5) yes
C84 C91 C92 113.1(3) yes
C90 C91 C92 126.1(4) yes
C91 C92 C93 105.6(3) yes
C91 C92 C108 104.4(4) yes
C93 C92 C108 108.9(3) yes
C92 C93 C94 126.2(4) yes
C92 C93 C100 113.9(4) yes
C94 C93 C100 119.9(4) yes
C93 C94 C95 120.7(4) yes
C94 C95 C96 120.2(4) yes
C94 C95 C98 119.9(5) yes
C96 C95 C98 119.9(4) yes
C95 C98 C97 121.8(5) yes
C95 C98 C99 119.1(4) yes
C97 C98 C99 119.1(4) yes
C98 C99 C100 120.5(4) yes
C83 C100 C93 112.7(4) yes
C83 C100 C99 127.4(4) yes
C93 C100 C99 119.8(5) yes
C83 C101 C102 127.4(3) yes
C83 C101 C108 113.3(3) yes
C102 C101 C108 119.1(3) yes
C101 C102 C103 121.5(3) yes
C102 C103 C104 120.3(4) yes
C102 C103 C106 118.8(3) yes
C104 C103 C106 120.9(3) yes
C103 C106 C105 121.2(3) yes
C103 C106 C107 119.2(3) yes
C105 C106 C107 119.4(3) yes
C106 C107 C108 121.3(4) yes
C92 C108 C101 113.1(3) yes
C92 C108 C107 127.0(4) yes
C101 C108 C107 119.8(3) yes
N1 C109 C110 123.5(5) yes
C109 C110 C111 117.2(5) yes
C110 C111 C112 123.7(5) yes
C111 C112 C113 116.2(5) yes
N1 C113 C112 120.8(4) yes
N1 C113 C114 119.2(5) yes
C112 C113 C114 120.0(5) yes
N2 C115 C116 126.0(5) yes
C115 C116 C117 114.5(5) yes
C116 C117 C118 127.5(6) yes
C117 C118 C119 112.7(5) yes
N2 C119 C118 122.3(5) yes
N2 C119 C120 118.4(5) yes
C118 C119 C120 119.2(5) yes
C3 C4 H4 119.548 no
C5 C4 H4 119.552 no
C5 C6 H6A 109.465 no
C5 C6 H6B 109.464 no
C5 C6 H6C 109.468 no
H6A C6 H6B 109.496 no
H6A C6 H6C 109.468 no
H6B C6 H6C 109.467 no
C8 C7 H7A 109.481 no
C8 C7 H7B 109.458 no
C8 C7 H7C 109.459 no
H7A C7 H7B 109.484 no
H7A C7 H7C 109.479 no
H7B C7 H7C 109.467 no
C8 C9 H9 119.379 no
C10 C9 H9 119.401 no
C10 C11 H11 113.379 no
C12 C11 H11 113.380 no
C27 C11 H11 113.390 no
C12 C13 H13 119.290 no
C14 C13 H13 119.314 no
C14 C15 H15A 109.467 no
C14 C15 H15B 109.500 no
C14 C15 H15C 109.459 no
H15A C15 H15B 109.475 no
H15A C15 H15C 109.449 no
H15B C15 H15C 109.478 no
C17 C16 H16A 109.476 no
C17 C16 H16B 109.476 no
C17 C16 H16C 109.480 no
H16A C16 H16B 109.463 no
H16A C16 H16C 109.470 no
H16B C16 H16C 109.461 no
C17 C18 H18 119.664 no
C19 C18 H18 119.666 no
C20 C21 H21 119.790 no
C22 C21 H21 119.811 no
C22 C23 H23A 109.471 no
C22 C23 H23B 109.481 no
C22 C23 H23C 109.467 no
H23A C23 H23B 109.483 no
H23A C23 H23C 109.447 no
H23B C23 H23C 109.478 no
C25 C24 H24A 109.501 no
C25 C24 H24B 109.464 no
C25 C24 H24C 109.468 no
H24A C24 H24B 109.461 no
H24A C24 H24C 109.471 no
H24B C24 H24C 109.463 no
C25 C26 H26 120.064 no
C27 C26 H26 120.075 no
C30 C31 H31 119.768 no
C32 C31 H31 119.748 no
C32 C33 H33A 109.475 no
C32 C33 H33B 109.470 no
C32 C33 H33C 109.461 no
H33A C33 H33B 109.489 no
H33A C33 H33C 109.464 no
H33B C33 H33C 109.470 no
C35 C34 H34A 109.483 no
C35 C34 H34B 109.475 no
C35 C34 H34C 109.475 no
H34A C34 H34B 109.466 no
H34A C34 H34C 109.474 no
H34B C34 H34C 109.455 no
C35 C36 H36 119.611 no
C37 C36 H36 119.574 no
C37 C38 H38 112.798 no
C39 C38 H38 112.787 no
C54 C38 H38 112.776 no
C39 C40 H40 119.214 no
C41 C40 H40 119.213 no
C41 C42 H42A 109.475 no
C41 C42 H42B 109.457 no
C41 C42 H42C 109.461 no
H42A C42 H42B 109.492 no
H42A C42 H42C 109.471 no
H42B C42 H42C 109.471 no
C44 C43 H43A 109.470 no
C44 C43 H43B 109.461 no
C44 C43 H43C 109.482 no
H43A C43 H43B 109.466 no
H43A C43 H43C 109.491 no
H43B C43 H43C 109.457 no
C44 C45 H45 119.224 no
C46 C45 H45 119.223 no
C47 C48 H48 119.737 no
C49 C48 H48 119.728 no
C49 C50 H50A 109.463 no
C49 C50 H50B 109.474 no
C49 C50 H50C 109.435 no
H50A C50 H50B 109.477 no
H50A C50 H50C 109.491 no
H50B C50 H50C 109.488 no
C52 C51 H51A 109.453 no
C52 C51 H51B 109.479 no
C52 C51 H51C 109.455 no
H51A C51 H51B 109.490 no
H51A C51 H51C 109.475 no
H51B C51 H51C 109.475 no
C52 C53 H53 119.613 no
C54 C53 H53 119.619 no
C57 C58 H58 119.079 no
C59 C58 H58 119.087 no
C59 C60 H60A 109.467 no
C59 C60 H60B 109.487 no
C59 C60 H60C 109.481 no
H60A C60 H60B 109.470 no
H60A C60 H60C 109.472 no
H60B C60 H60C 109.452 no
C62 C61 H61A 109.454 no
C62 C61 H61B 109.459 no
C62 C61 H61C 109.481 no
H61A C61 H61B 109.468 no
H61A C61 H61C 109.473 no
H61B C61 H61C 109.493 no
C62 C63 H63 119.783 no
C64 C63 H63 119.822 no
C64 C65 H65 112.802 no
C66 C65 H65 112.786 no
C81 C65 H65 112.795 no
C66 C67 H67 119.896 no
C68 C67 H67 119.894 no
C68 C69 H69A 109.473 no
C68 C69 H69B 109.476 no
C68 C69 H69C 109.473 no
H69A C69 H69B 109.468 no
H69A C69 H69C 109.461 no
H69B C69 H69C 109.477 no
C71 C70 H70A 109.467 no
C71 C70 H70B 109.453 no
C71 C70 H70C 109.465 no
H70A C70 H70B 109.488 no
H70A C70 H70C 109.465 no
H70B C70 H70C 109.488 no
C71 C72 H72 119.584 no
C73 C72 H72 119.599 no
C74 C75 H75 120.000 no
C76 C75 H75 120.014 no
C76 C77 H77A 109.465 no
C76 C77 H77B 109.485 no
C76 C77 H77C 109.474 no
H77A C77 H77B 109.457 no
H77A C77 H77C 109.485 no
H77B C77 H77C 109.461 no
C79 C78 H78A 109.451 no
C79 C78 H78B 109.473 no
C79 C78 H78C 109.469 no
H78A C78 H78B 109.485 no
H78A C78 H78C 109.472 no
H78B C78 H78C 109.477 no
C79 C80 H80 119.531 no
C81 C80 H80 119.527 no
C84 C85 H85 118.938 no
C86 C85 H85 118.925 no
C86 C87 H87A 109.468 no
C86 C87 H87B 109.465 no
C86 C87 H87C 109.458 no
H87A C87 H87B 109.490 no
H87A C87 H87C 109.465 no
H87B C87 H87C 109.481 no
C89 C88 H88A 109.476 no
C89 C88 H88B 109.478 no
C89 C88 H88C 109.473 no
H88A C88 H88B 109.476 no
H88A C88 H88C 109.451 no
H88B C88 H88C 109.473 no
C89 C90 H90 119.149 no
C91 C90 H90 119.161 no
C91 C92 H92 112.477 no
C93 C92 H92 112.475 no
C108 C92 H92 112.463 no
C93 C94 H94 119.633 no
C95 C94 H94 119.635 no
C95 C96 H96A 109.477 no
C95 C96 H96B 109.486 no
C95 C96 H96C 109.491 no
H96A C96 H96B 109.449 no
H96A C96 H96C 109.460 no
H96B C96 H96C 109.465 no
C98 C97 H97A 109.469 no
C98 C97 H97B 109.468 no
C98 C97 H97C 109.471 no
H97A C97 H97B 109.470 no
H97A C97 H97C 109.475 no
H97B C97 H97C 109.476 no
C98 C99 H99 119.702 no
C100 C99 H99 119.750 no
C101 C102 H102 119.257 no
C103 C102 H102 119.248 no
C103 C104 H10A 109.464 no
C103 C104 H10B 109.460 no
C103 C104 H10C 109.462 no
H10A C104 H10B 109.471 no
H10A C104 H10C 109.486 no
H10B C104 H10C 109.484 no
C106 C105 H10D 109.479 no
C106 C105 H10E 109.472 no
C106 C105 H10F 109.468 no
H10D C105 H10E 109.475 no
H10D C105 H10F 109.480 no
H10E C105 H10F 109.454 no
C106 C107 H107 119.355 no
C108 C107 H107 119.387 no
N1 C109 H109 118.228 no
C110 C109 H109 118.246 no
C109 C110 H110 121.394 no
C111 C110 H110 121.420 no
C110 C111 H111 118.145 no
C112 C111 H111 118.166 no
C111 C112 H112 121.914 no
C113 C112 H112 121.895 no
C113 C114 H11A 109.464 no
C113 C114 H11B 109.467 no
C113 C114 H11C 109.471 no
H11A C114 H11B 109.487 no
H11A C114 H11C 109.464 no
H11B C114 H11C 109.475 no
N2 C115 H115 117.006 no
C116 C115 H115 116.994 no
C115 C116 H116 122.748 no
C117 C116 H116 122.740 no
C116 C117 H117 116.249 no
C118 C117 H117 116.238 no
C117 C118 H118 123.635 no
C119 C118 H118 123.654 no
C119 C120 H12A 109.459 no
C119 C120 H12B 109.476 no
C119 C120 H12C 109.473 no
H12A C120 H12B 109.469 no
H12A C120 H12C 109.471 no
H12B C120 H12C 109.480 no

loop_
_geom_bond_atom_site_label_1
_geom_bond_atom_site_label_2
_geom_bond_distance
_geom_bond_publ_flag
Rh1 Rh2 2.4082(12) yes
Rh1 O1 2.043(2) yes
Rh1 O3 2.035(2) yes
Rh1 O5 2.033(2) yes
Rh1 O7 2.046(3) yes
Rh1 N1 2.276(4) yes
Rh2 O2 2.036(2) yes
Rh2 O4 2.049(3) yes
Rh2 O6 2.039(2) yes
Rh2 O8 2.039(3) yes
Rh2 N2 2.286(4) yes
O1 C1 1.279(4) yes
O2 C1 1.263(6) yes
O3 C28 1.273(4) yes
O4 C28 1.278(5) yes
O5 C55 1.261(5) yes
O6 C55 1.278(4) yes
O7 C82 1.265(6) yes
O8 C82 1.270(5) yes
N1 C109 1.385(5) yes
N1 C113 1.322(6) yes
N2 C115 1.387(6) yes
N2 C119 1.303(7) yes
C1 C2 1.517(5) yes
C2 C3 1.562(5) yes
C2 C19 1.547(5) yes
C2 C20 1.554(6) yes
C3 C4 1.389(7) yes
C3 C10 1.399(5) yes
C4 C5 1.403(5) yes
C5 C6 1.517(7) yes
C5 C8 1.397(6) yes
C7 C8 1.510(5) yes
C8 C9 1.390(8) yes
C9 C10 1.392(5) yes
C10 C11 1.531(7) yes
C11 C12 1.515(5) yes
C11 C27 1.527(6) yes
C12 C13 1.395(6) yes
C12 C19 1.397(5) yes
C13 C14 1.411(5) yes
C14 C15 1.507(6) yes
C14 C17 1.393(6) yes
C16 C17 1.512(5) yes
C17 C18 1.412(5) yes
C18 C19 1.380(5) yes
C20 C21 1.386(5) yes
C20 C27 1.397(5) yes
C21 C22 1.409(7) yes
C22 C23 1.514(7) yes
C22 C25 1.387(6) yes
C24 C25 1.543(9) yes
C25 C26 1.394(7) yes
C26 C27 1.380(7) yes
C28 C29 1.528(5) yes
C29 C30 1.556(6) yes
C29 C46 1.532(4) yes
C29 C47 1.561(6) yes
C30 C31 1.388(6) yes
C30 C37 1.400(5) yes
C31 C32 1.408(7) yes
C32 C33 1.511(6) yes
C32 C35 1.398(6) yes
C34 C35 1.511(8) yes
C35 C36 1.399(6) yes
C36 C37 1.392(7) yes
C37 C38 1.516(7) yes
C38 C39 1.504(5) yes
C38 C54 1.510(7) yes
C39 C40 1.387(5) yes
C39 C46 1.406(5) yes
C40 C41 1.398(6) yes
C41 C42 1.527(6) yes
C41 C44 1.403(7) yes
C43 C44 1.507(6) yes
C44 C45 1.411(5) yes
C45 C46 1.380(5) yes
C47 C48 1.382(6) yes
C47 C54 1.389(5) yes
C48 C49 1.399(5) yes
C49 C50 1.514(6) yes
C49 C52 1.397(6) yes
C51 C52 1.507(6) yes
C52 C53 1.409(7) yes
C53 C54 1.387(6) yes
C55 C56 1.524(5) yes
C56 C57 1.556(7) yes
C56 C73 1.536(5) yes
C56 C74 1.544(5) yes
C57 C58 1.377(7) yes
C57 C64 1.404(5) yes
C58 C59 1.403(9) yes
C59 C60 1.509(8) yes
C59 C62 1.394(6) yes
C61 C62 1.520(11) yes
C62 C63 1.387(8) yes
C63 C64 1.395(8) yes
C64 C65 1.518(7) yes
C65 C66 1.503(7) yes
C65 C81 1.516(6) yes
C66 C67 1.386(6) yes
C66 C73 1.409(5) yes
C67 C68 1.413(7) yes
C68 C69 1.507(7) yes
C68 C71 1.407(5) yes
C70 C71 1.515(7) yes
C71 C72 1.401(6) yes
C72 C73 1.387(6) yes
C74 C75 1.383(5) yes
C74 C81 1.401(5) yes
C75 C76 1.403(5) yes
C76 C77 1.519(7) yes
C76 C79 1.396(6) yes
C78 C79 1.540(6) yes
C79 C80 1.384(6) yes
C80 C81 1.385(5) yes
C82 C83 1.515(5) yes
C83 C84 1.551(5) yes
C83 C100 1.554(7) yes
C83 C101 1.540(4) yes
C84 C85 1.390(7) yes
C84 C91 1.408(6) yes
C85 C86 1.399(6) yes
C86 C87 1.526(8) yes
C86 C89 1.399(7) yes
C88 C89 1.513(7) yes
C89 C90 1.379(8) yes
C90 C91 1.382(6) yes
C91 C92 1.515(7) yes
C92 C93 1.507(6) yes
C92 C108 1.504(5) yes
C93 C94 1.392(7) yes
C93 C100 1.396(6) yes
C94 C95 1.381(6) yes
C95 C96 1.519(9) yes
C95 C98 1.402(7) yes
C97 C98 1.507(7) yes
C98 C99 1.409(8) yes
C99 C100 1.382(6) yes
C101 C102 1.397(5) yes
C101 C108 1.405(5) yes
C102 C103 1.402(5) yes
C103 C104 1.502(5) yes
C103 C106 1.416(6) yes
C105 C106 1.512(5) yes
C106 C107 1.399(5) yes
C107 C108 1.389(5) yes
C109 C110 1.355(7) yes
C110 C111 1.360(8) yes
C111 C112 1.358(7) yes
C112 C113 1.463(8) yes
C113 C114 1.446(6) yes
C115 C116 1.335(9) yes
C116 C117 1.352(8) yes
C117 C118 1.346(7) yes
C118 C119 1.494(8) yes
C119 C120 1.424(8) yes
C4 H4 0.950 no
C6 H6A 0.980 no
C6 H6B 0.980 no
C6 H6C 0.980 no
C7 H7A 0.980 no
C7 H7B 0.980 no
C7 H7C 0.980 no
C9 H9 0.950 no
C11 H11 1.000 no
C13 H13 0.950 no
C15 H15A 0.980 no
C15 H15B 0.980 no
C15 H15C 0.980 no
C16 H16A 0.980 no
C16 H16B 0.980 no
C16 H16C 0.980 no
C18 H18 0.950 no
C21 H21 0.950 no
C23 H23A 0.980 no
C23 H23B 0.980 no
C23 H23C 0.980 no
C24 H24A 0.980 no
C24 H24B 0.980 no
C24 H24C 0.980 no
C26 H26 0.950 no
C31 H31 0.950 no
C33 H33A 0.980 no
C33 H33B 0.980 no
C33 H33C 0.980 no
C34 H34A 0.980 no
C34 H34B 0.980 no
C34 H34C 0.980 no
C36 H36 0.950 no
C38 H38 1.000 no
C40 H40 0.950 no
C42 H42A 0.980 no
C42 H42B 0.980 no
C42 H42C 0.980 no
C43 H43A 0.980 no
C43 H43B 0.980 no
C43 H43C 0.980 no
C45 H45 0.950 no
C48 H48 0.950 no
C50 H50A 0.980 no
C50 H50B 0.980 no
C50 H50C 0.980 no
C51 H51A 0.980 no
C51 H51B 0.980 no
C51 H51C 0.980 no
C53 H53 0.950 no
C58 H58 0.950 no
C60 H60A 0.980 no
C60 H60B 0.980 no
C60 H60C 0.980 no
C61 H61A 0.980 no
C61 H61B 0.980 no
C61 H61C 0.980 no
C63 H63 0.950 no
C65 H65 1.000 no
C67 H67 0.950 no
C69 H69A 0.980 no
C69 H69B 0.980 no
C69 H69C 0.980 no
C70 H70A 0.980 no
C70 H70B 0.980 no
C70 H70C 0.980 no
C72 H72 0.950 no
C75 H75 0.950 no
C77 H77A 0.980 no
C77 H77B 0.980 no
C77 H77C 0.980 no
C78 H78A 0.980 no
C78 H78B 0.980 no
C78 H78C 0.980 no
C80 H80 0.950 no
C85 H85 0.950 no
C87 H87A 0.980 no
C87 H87B 0.980 no
C87 H87C 0.980 no
C88 H88A 0.980 no
C88 H88B 0.980 no
C88 H88C 0.980 no
C90 H90 0.950 no
C92 H92 1.000 no
C94 H94 0.950 no
C96 H96A 0.980 no
C96 H96B 0.980 no
C96 H96C 0.980 no
C97 H97A 0.980 no
C97 H97B 0.980 no
C97 H97C 0.980 no
C99 H99 0.950 no
C102 H102 0.950 no
C104 H10A 0.980 no
C104 H10B 0.980 no
C104 H10C 0.980 no
C105 H10D 0.980 no
C105 H10E 0.980 no
C105 H10F 0.980 no
C107 H107 0.950 no
C109 H109 0.950 no
C110 H110 0.950 no
C111 H111 0.950 no
C112 H112 0.950 no
C114 H11A 0.980 no
C114 H11B 0.980 no
C114 H11C 0.980 no
C115 H115 0.950 no
C116 H116 0.950 no
C117 H117 0.950 no
C118 H118 0.950 no
C120 H12A 0.980 no
C120 H12B 0.980 no
C120 H12C 0.980 no

loop_
_geom_contact_atom_site_label_1
_geom_contact_atom_site_label_2
_geom_contact_distance
_geom_contact_publ_flag
_geom_contact_site_symmetry_2
Rh1 C114 3.480(6) no .
Rh2 C120 3.482(6) no .
O1 O4 3.528(4) no .
O1 C18 3.070(4) no .
O1 C19 2.970(4) no .
O1 C20 2.913(4) no .
O1 C21 2.963(5) no .
O1 C28 3.433(4) no .
O1 C114 3.174(6) no .
O2 O7 3.502(3) no .
O2 C3 2.894(4) no .
O2 C4 2.819(4) no .
O2 C19 3.459(5) no .
O2 C20 3.551(6) no .
O2 C28 3.596(4) no .
O2 C82 3.434(4) no .
O2 C115 3.282(7) no .
O3 O6 3.524(5) no .
O3 C1 3.581(4) no .
O3 C30 2.917(5) no .
O3 C31 2.836(5) no .
O3 C46 3.560(4) no .
O3 C47 3.452(4) no .
O3 C55 3.439(5) no .
O3 C109 3.207(5) no .
O4 C1 3.405(4) no .
O4 C45 2.987(5) no .
O4 C46 2.922(5) no .
O4 C47 2.985(4) no .
O4 C48 3.074(4) no .
O4 C120 3.195(8) no .
O5 O8 3.524(4) no .
O5 C28 3.598(4) no .
O5 C72 3.079(4) no .
O5 C73 2.988(4) no .
O5 C74 2.900(4) no .
O5 C75 2.969(5) no .
O5 C82 3.414(4) no .
O5 C109 3.070(7) no .
O6 C28 3.432(5) no .
O6 C57 2.891(5) no .
O6 C58 2.819(6) no .
O6 C73 3.418(4) no .
O6 C74 3.585(4) no .
O6 C82 3.563(4) no .
O6 C119 3.597(5) no .
O6 C120 3.274(6) no .
O7 C1 3.425(4) no .
O7 C55 3.533(4) no .
O7 C84 2.867(4) no .
O7 C85 2.805(4) no .
O7 C100 3.598(6) no .
O7 C101 3.391(5) no .
O7 C114 3.326(8) no .
O8 C55 3.383(4) no .
O8 C99 2.978(5) no .
O8 C100 2.934(5) no .
O8 C101 3.023(4) no .
O8 C102 3.151(4) no .
O8 C115 3.119(5) no .
N1 C111 2.742(7) no .
N2 C117 2.713(8) no .
C1 C4 3.161(5) no .
C1 C18 2.947(5) no .
C1 C21 2.975(7) no .
C2 C11 2.630(5) no .
C3 C8 2.824(5) no .
C3 C12 2.815(6) no .
C3 C21 3.573(6) no .
C3 C27 2.812(7) no .
C4 C9 2.769(6) no .
C5 C10 2.777(7) no .
C6 C7 2.967(7) no .
C9 C12 3.559(6) no .
C9 C27 3.561(7) no .
C10 C13 3.530(6) no .
C10 C19 2.808(5) no .
C10 C20 2.796(5) no .
C10 C26 3.542(7) no .
C12 C17 2.800(5) no .
C12 C20 2.828(5) no .
C13 C18 2.772(5) no .
C14 C19 2.816(5) no .
C15 C16 2.972(6) no .
C17 C104 3.587(7) no .
C18 C102 3.297(7) no .
C18 C103 3.575(7) no .
C18 C104 3.463(6) no .
C19 C27 2.827(6) no .
C20 C25 2.776(7) no .
C21 C26 2.781(6) no .
C21 C45 3.414(6) no .
C22 C27 2.796(6) no .
C23 C24 2.974(8) no .
C28 C31 3.171(7) no .
C28 C45 2.983(4) no .
C28 C48 2.924(5) no .
C29 C38 2.604(5) no .
C30 C35 2.820(7) no .
C30 C39 2.802(5) no .
C30 C45 3.569(5) no .
C30 C48 3.573(7) no .
C30 C54 2.791(6) no .
C31 C36 2.782(5) no .
C32 C37 2.782(6) no .
C33 C34 2.940(6) no .
C36 C39 3.546(6) no .
C36 C54 3.518(8) no .
C37 C40 3.511(5) no .
C37 C46 2.788(6) no .
C37 C47 2.792(7) no .
C37 C53 3.476(7) no .
C39 C44 2.818(5) no .
C39 C47 2.823(5) no .
C40 C45 2.765(6) no .
C41 C46 2.801(5) no .
C42 C43 3.002(8) no .
C46 C54 2.849(5) no .
C47 C52 2.793(6) no .
C48 C53 2.772(5) no .
C48 C72 3.304(4) no .
C48 C120 3.565(8) no .
C49 C54 2.796(7) no .
C50 C51 2.967(6) no .
C50 C72 3.537(6) no .
C55 C58 3.159(7) no .
C55 C72 2.930(5) no .
C55 C75 2.992(5) no .
C56 C65 2.610(5) no .
C57 C62 2.805(9) no .
C57 C66 2.820(6) no .
C57 C75 3.540(6) no .
C57 C81 2.818(5) no .
C58 C63 2.765(6) no .
C58 C74 3.596(6) no .
C59 C64 2.788(7) no .
C60 C61 2.980(8) no .
C63 C66 3.564(8) no .
C63 C81 3.545(8) no .
C64 C67 3.533(7) no .
C64 C73 2.799(7) no .
C64 C74 2.775(6) no .
C64 C80 3.547(6) no .
C66 C71 2.797(6) no .
C66 C74 2.845(5) no .
C66 C80 3.599(5) no .
C67 C72 2.793(5) no .
C68 C73 2.811(6) no .
C69 C70 2.935(6) no .
C73 C81 2.797(5) no .
C74 C79 2.799(5) no .
C75 C80 2.777(5) no .
C76 C81 2.774(6) no .
C77 C78 2.984(7) no .
C77 C85 3.541(6) no .
C82 C85 3.149(5) no .
C82 C99 3.022(6) no .
C82 C102 2.942(4) no .
C83 C92 2.606(5) no .
C84 C89 2.828(6) no .
C84 C93 2.799(8) no .
C84 C99 3.579(7) no .
C84 C102 3.591(4) no .
C84 C108 2.784(6) no .
C85 C90 2.751(6) no .
C86 C91 2.778(7) no .
C87 C88 2.968(8) no .
C90 C93 3.536(7) no .
C90 C108 3.537(6) no .
C91 C94 3.539(7) no .
C91 C100 2.802(6) no .
C91 C101 2.801(5) no .
C91 C107 3.491(5) no .
C93 C98 2.792(6) no .
C93 C101 2.814(6) no .
C94 C99 2.776(6) no .
C95 C100 2.793(8) no .
C96 C97 2.954(8) no .
C100 C108 2.850(5) no .
C101 C106 2.814(5) no .
C102 C107 2.775(5) no .
C103 C108 2.815(5) no .
C104 C105 2.973(6) no .
C109 C112 2.734(7) no .
C110 C113 2.765(6) no .
C115 C118 2.729(8) no .
C116 C119 2.763(8) no .
C24 C61 3.442(10) no 4_564
C51 C90 3.534(6) no 1_545
C61 C24 3.442(10) no 4_565
C63 C77 3.498(7) no 6_646
C77 C63 3.498(7) no 6_656
C90 C51 3.534(6) no 1_565
C104 C105 3.482(8) no 3_676
C105 C104 3.482(8) no 3_676
C118 C120 3.572(7) no 3_666
C120 C118 3.572(7) no 3_666
Rh1 H11A 3.2594 no .
Rh1 H11B 3.3310 no .
Rh1 H109 3.0018 no .
Rh2 H12A 3.2300 no .
Rh2 H12C 3.3581 no .
Rh2 H115 2.9947 no .
O1 H11A 3.1693 no .
O1 H11B 2.4974 no .
O1 H18 2.5659 no .
O1 H21 2.4538 no .
O2 H4 2.1904 no .
O2 H18 3.3326 no .
O2 H21 3.4918 no .
O2 H45 3.2762 no .
O2 H102 2.8857 no .
O2 H115 2.8421 no .
O3 H21 3.1362 no .
O3 H31 2.2043 no .
O3 H45 3.5130 no .
O3 H48 3.2866 no .
O3 H72 2.9269 no .
O3 H109 2.7912 no .
O4 H12A 2.4297 no .
O4 H12C 3.3062 no .
O4 H45 2.4727 no .
O4 H48 2.5560 no .
O5 H72 2.5687 no .
O5 H75 2.4994 no .
O5 H109 2.5783 no .
O6 H12A 3.3124 no .
O6 H12C 2.6011 no .
O6 H48 2.8038 no .
O6 H58 2.1862 no .
O6 H72 3.2771 no .
O6 H75 3.5562 no .
O6 H99 3.2688 no .
O7 H11A 2.5753 no .
O7 H11B 3.4715 no .
O7 H18 2.9242 no .
O7 H75 3.1355 no .
O7 H85 2.1782 no .
O7 H102 3.2725 no .
O8 H99 2.4631 no .
O8 H102 2.6316 no .
O8 H115 2.6151 no .
N1 H11A 2.6286 no .
N1 H11B 2.6480 no .
N1 H11C 3.1873 no .
N1 H31 3.4995 no .
N1 H110 3.2705 no .
N1 H112 3.2792 no .
N2 H4 3.5291 no .
N2 H12A 2.5570 no .
N2 H12B 3.1449 no .
N2 H12C 2.6323 no .
N2 H58 3.5989 no .
N2 H116 3.2842 no .
N2 H118 3.3103 no .
C1 H4 2.8736 no .
C1 H11B 3.5455 no .
C1 H18 2.6177 no .
C1 H21 2.6482 no .
C1 H45 3.3474 no .
C1 H102 3.2103 no .
C2 H4 2.8707 no .
C2 H10B 3.4264 no .
C2 H18 2.8118 no .
C2 H21 2.8194 no .
C3 H9 3.2764 no .
C3 H10B 2.9027 no .
C3 H11 3.3316 no .
C3 H43C 3.1603 no .
C4 H6A 3.1588 no .
C4 H6B 2.5341 no .
C4 H6C 3.1107 no .
C4 H10B 2.9375 no .
C4 H43C 3.0520 no .
C5 H7A 2.7826 no .
C5 H7B 2.7897 no .
C5 H7C 3.3260 no .
C5 H9 3.2534 no .
C5 H10B 3.4558 no .
C5 H43C 3.5235 no .
C6 H4 2.6454 no .
C6 H7A 2.8997 no .
C6 H7B 2.9073 no .
C7 H6A 2.8592 no .
C7 H6C 2.9475 no .
C7 H9 2.6567 no .
C8 H4 3.2824 no .
C8 H6A 2.7635 no .
C8 H6B 3.3259 no .
C8 H6C 2.8034 no .
C9 H7A 3.1370 no .
C9 H7B 3.1340 no .
C9 H7C 2.5486 no .
C9 H11 2.7327 no .
C10 H4 3.2558 no .
C10 H10B 3.4026 no .
C11 H9 2.7670 no .
C11 H13 2.7811 no .
C11 H26 2.7857 no .
C12 H10B 3.5833 no .
C12 H10C 3.3204 no .
C12 H18 3.2612 no .
C13 H10C 3.2015 no .
C13 H11 2.7420 no .
C13 H15A 3.1895 no .
C13 H15B 3.1009 no .
C13 H15C 2.5552 no .
C14 H10C 3.0180 no .
C14 H16A 2.6699 no .
C14 H16B 3.2999 no .
C14 H16C 2.9058 no .
C14 H18 3.2836 no .
C15 H13 2.6676 no .
C15 H16A 2.6728 no .
C15 H16C 3.1792 no .
C16 H15A 2.8542 no .
C16 H15B 2.9709 no .
C16 H18 2.6568 no .
C17 H10C 2.9667 no .
C17 H13 3.2648 no .
C17 H15A 2.7525 no .
C17 H15B 2.8244 no .
C17 H15C 3.3217 no .
C18 H10B 3.2427 no .
C18 H10C 3.1167 no .
C18 H11A 3.3311 no .
C18 H11B 3.0763 no .
C18 H16A 3.2533 no .
C18 H16B 2.5755 no .
C18 H16C 2.9871 no .
C18 H102 2.9957 no .
C19 H10B 3.1251 no .
C19 H10C 3.2615 no .
C19 H11 3.3158 no .
C19 H11B 3.5388 no .
C19 H13 3.2655 no .
C19 H102 3.5437 no .
C20 H11 3.3189 no .
C20 H26 3.2656 no .
C20 H43C 3.4030 no .
C20 H45 3.5684 no .
C21 H23A 3.2169 no .
C21 H23B 3.0421 no .
C21 H23C 2.5495 no .
C21 H43B 3.5053 no .
C21 H43C 3.4265 no .
C21 H45 2.9633 no .
C22 H24A 2.7518 no .
C22 H24B 2.8073 no .
C22 H24C 3.3250 no .
C22 H26 3.2748 no .
C22 H43B 3.3613 no .
C23 H21 2.6530 no .
C23 H24A 2.8427 no .
C23 H24B 2.9737 no .
C24 H23A 2.7282 no .
C24 H23B 3.1164 no .
C24 H26 2.6782 no .
C25 H21 3.2628 no .
C25 H23A 2.7223 no .
C25 H23B 2.8989 no .
C25 H23C 3.3191 no .
C25 H43B 3.5262 no .
C26 H11 2.7426 no .
C26 H24A 3.1717 no .
C26 H24B 3.1435 no .
C26 H24C 2.5698 no .
C27 H21 3.2662 no .
C28 H12A 3.4587 no .
C28 H21 3.2285 no .
C28 H31 2.8839 no .
C28 H45 2.6539 no .
C28 H48 2.5877 no .
C28 H72 3.2624 no .
C29 H31 2.8646 no .
C29 H45 2.8044 no .
C29 H48 2.8212 no .
C29 H70A 3.5607 no .
C30 H23C 3.0855 no .
C30 H36 3.2780 no .
C30 H38 3.3125 no .
C30 H70A 2.9490 no .
C31 H23C 2.9495 no .
C31 H33A 3.1401 no .
C31 H33B 3.1451 no .
C31 H33C 2.5436 no .
C31 H70A 2.8301 no .
C32 H23C 3.4851 no .
C32 H34A 2.7867 no .
C32 H34B 2.7727 no .
C32 H34C 3.3234 no .
C32 H36 3.2643 no .
C32 H70A 3.2716 no .
C33 H31 2.6647 no .
C33 H34A 2.8643 no .
C33 H34B 2.8836 no .
C34 H33A 2.8852 no .
C34 H33B 2.8561 no .
C34 H36 2.6734 no .
C35 H31 3.2885 no .
C35 H33A 2.7865 no .
C35 H33B 2.7487 no .
C35 H33C 3.3167 no .
C36 H34A 3.1429 no .
C36 H34B 3.1487 no .
C36 H34C 2.5588 no .
C36 H38 2.7144 no .
C37 H31 3.2626 no .
C37 H70A 3.4788 no .
C38 H36 2.7660 no .
C38 H40 2.7831 no .
C38 H53 2.7844 no .
C39 H45 3.2657 no .
C40 H38 2.7337 no .
C40 H42A 3.1338 no .
C40 H42B 2.5592 no .
C40 H42C 3.1648 no .
C41 H23B 3.5358 no .
C41 H43A 2.7400 no .
C41 H43B 2.8806 no .
C41 H43C 3.3316 no .
C41 H45 3.2730 no .
C42 H40 2.6613 no .
C42 H43A 2.7884 no .
C42 H43B 3.1092 no .
C43 H42A 3.0002 no .
C43 H42C 2.8811 no .
C43 H45 2.6486 no .
C44 H23B 3.3324 no .
C44 H40 3.2747 no .
C44 H42A 2.8166 no .
C44 H42B 3.3380 no .
C44 H42C 2.7730 no .
C45 H21 3.0074 no .
C45 H23B 3.3946 no .
C45 H23C 3.4489 no .
C45 H43A 3.2114 no .
C45 H43B 3.0488 no .
C45 H43C 2.5481 no .
C46 H21 3.5844 no .
C46 H23C 3.4142 no .
C46 H38 3.3051 no .
C46 H40 3.2636 no .
C47 H12A 3.4824 no .
C47 H38 3.2927 no .
C47 H53 3.2551 no .
C47 H70A 3.2950 no .
C47 H70B 3.5827 no .
C47 H72 3.5296 no .
C48 H12A 3.0137 no .
C48 H12C 3.3218 no .
C48 H50A 3.2318 no .
C48 H50B 2.5651 no .
C48 H50C 3.0095 no .
C48 H70A 3.4015 no .
C48 H70B 3.4878 no .
C48 H72 2.9396 no .
C49 H51A 3.3222 no .
C49 H51B 2.7600 no .
C49 H51C 2.8040 no .
C49 H53 3.2739 no .
C49 H70B 3.3300 no .
C50 H48 2.6534 no .
C50 H51B 2.8489 no .
C50 H51C 2.9583 no .
C51 H50A 2.7297 no .
C51 H50C 3.0947 no .
C51 H53 2.6697 no .
C52 H48 3.2740 no .
C52 H50A 2.6958 no .
C52 H50B 3.3137 no .
C52 H50C 2.8847 no .
C52 H70B 3.2880 no .
C53 H38 2.7322 no .
C53 H51A 2.5499 no .
C53 H51B 3.1810 no .
C53 H51C 3.1034 no .
C53 H70B 3.4632 no .
C54 H48 3.2585 no .
C55 H48 3.1971 no .
C55 H58 2.8652 no .
C55 H72 2.5968 no .
C55 H75 2.6775 no .
C55 H99 3.4053 no .
C56 H50B 3.5145 no .
C56 H58 2.8570 no .
C56 H72 2.8097 no .
C56 H75 2.8237 no .
C57 H50B 2.9910 no .
C57 H63 3.2825 no .
C57 H65 3.3207 no .
C57 H97A 3.1620 no .
C58 H12C 2.9043 no .
C58 H50B 2.9343 no .
C58 H60A 2.5393 no .
C58 H60B 3.1469 no .
C58 H60C 3.1278 no .
C58 H97A 2.7847 no .
C59 H12C 3.5612 no .
C59 H50B 3.4635 no .
C59 H61A 3.3291 no .
C59 H61B 2.8072 no .
C59 H61C 2.7738 no .
C59 H63 3.2644 no .
C59 H97A 3.0882 no .
C60 H12C 3.4954 no .
C60 H58 2.6479 no .
C60 H61B 2.9515 no .
C60 H61C 2.8872 no .
C61 H60B 2.8998 no .
C61 H60C 2.9358 no .
C61 H63 2.6391 no .
C62 H58 3.2640 no .
C62 H60A 3.3244 no .
C62 H60B 2.7798 no .
C62 H60C 2.7954 no .
C63 H61A 2.5306 no .
C63 H61B 3.1059 no .
C63 H61C 3.1454 no .
C63 H65 2.7173 no .
C64 H50B 3.5615 no .
C64 H58 3.2487 no .
C65 H63 2.7728 no .
C65 H67 2.7839 no .
C65 H80 2.7824 no .
C66 H50C 3.2805 no .
C66 H72 3.2718 no .
C67 H50C 3.2544 no .
C67 H65 2.7254 no .
C67 H69A 2.5636 no .
C67 H69B 3.1203 no .
C67 H69C 3.1843 no .
C68 H50C 3.1257 no .
C68 H70A 3.3254 no .
C68 H70B 2.8174 no .
C68 H70C 2.7353 no .
C68 H72 3.2849 no .
C69 H67 2.6872 no .
C69 H70B 2.9598 no .
C69 H70C 2.7733 no .
C70 H69B 2.9368 no .
C70 H69C 2.7939 no .
C70 H72 2.6719 no .
C71 H50C 3.0700 no .
C71 H67 3.2904 no .
C71 H69A 3.3242 no .
C71 H69B 2.8059 no .
C71 H69C 2.7457 no .
C72 H48 2.9908 no .
C72 H50B 3.4109 no .
C72 H50C 3.1052 no .
C72 H70A 2.5638 no .
C72 H70B 3.0921 no .
C72 H70C 3.1960 no .
C72 H109 3.1858 no .
C73 H48 3.5458 no .
C73 H50B 3.2693 no .
C73 H50C 3.1843 no .
C73 H65 3.2969 no .
C73 H67 3.2830 no .
C74 H65 3.3058 no .
C74 H80 3.2685 no .
C75 H77A 2.9894 no .
C75 H77B 3.2508 no .
C75 H77C 2.5785 no .
C75 H99 3.2597 no .
C76 H78A 2.8531 no .
C76 H78B 2.7770 no .
C76 H78C 3.3465 no .
C76 H80 3.2543 no .
C77 H75 2.6577 no .
C77 H78A 2.9915 no .
C77 H78B 2.8577 no .
C78 H77A 3.2276 no .
C78 H77B 2.6454 no .
C78 H80 2.6571 no .
C79 H75 3.2838 no .
C79 H77A 2.9468 no .
C79 H77B 2.6515 no .
C79 H77C 3.2941 no .
C80 H65 2.7314 no .
C80 H78A 3.1048 no .
C80 H78B 3.1839 no .
C80 H78C 2.5635 no .
C81 H75 3.2649 no .
C82 H18 3.3142 no .
C82 H75 3.2280 no .
C82 H85 2.8589 no .
C82 H99 2.7067 no .
C82 H102 2.6204 no .
C83 H85 2.8675 no .
C83 H99 2.8279 no .
C83 H102 2.8311 no .
C84 H16B 3.1941 no .
C84 H77C 2.9485 no .
C84 H90 3.2779 no .
C84 H92 3.3055 no .
C85 H11A 2.9197 no .
C85 H16B 3.1289 no .
C85 H77A 3.3713 no .
C85 H77C 2.8287 no .
C85 H87A 2.5609 no .
C85 H87B 3.1720 no .
C85 H87C 3.1283 no .
C86 H77A 3.2584 no .
C86 H77C 3.2179 no .
C86 H88A 3.3267 no .
C86 H88B 2.8103 no .
C86 H88C 2.7602 no .
C86 H90 3.2481 no .
C87 H11A 3.5926 no .
C87 H77A 3.4531 no .
C87 H85 2.6582 no .
C87 H88B 2.9443 no .
C87 H88C 2.8575 no .
C88 H87B 2.8605 no .
C88 H87C 2.9471 no .
C88 H90 2.6439 no .
C89 H85 3.2690 no .
C89 H87A 3.3353 no .
C89 H87B 2.7760 no .
C89 H87C 2.8110 no .
C90 H88A 2.5462 no .
C90 H88B 3.1093 no .
C90 H88C 3.1465 no .
C90 H92 2.7198 no .
C91 H77C 3.4217 no .
C91 H85 3.2492 no .
C92 H90 2.7672 no .
C92 H94 2.7783 no .
C92 H107 2.7891 no .
C93 H99 3.2603 no .
C94 H92 2.7177 no .
C94 H96A 2.5555 no .
C94 H96B 3.1303 no .
C94 H96C 3.1427 no .
C95 H97A 3.3308 no .
C95 H97B 2.7936 no .
C95 H97C 2.7890 no .
C95 H99 3.2804 no .
C96 H94 2.6611 no .
C96 H97B 2.8749 no .
C96 H97C 2.9035 no .
C97 H96B 2.8904 no .
C97 H96C 2.8786 no .
C97 H99 2.6583 no .
C98 H94 3.2662 no .
C98 H96A 3.3240 no .
C98 H96B 2.7836 no .
C98 H96C 2.7593 no .
C99 H75 3.2117 no .
C99 H77C 3.4998 no .
C99 H97A 2.5373 no .
C99 H97B 3.1345 no .
C99 H97C 3.1421 no .
C100 H77C 3.3364 no .
C100 H92 3.2956 no .
C100 H94 3.2682 no .
C101 H16B 3.4361 no .
C101 H16C 3.3540 no .
C101 H18 3.5506 no .
C101 H92 3.2944 no .
C101 H107 3.2727 no .
C102 H10A 3.2088 no .
C102 H10B 2.5639 no .
C102 H10C 3.0608 no .
C102 H16B 3.4857 no .
C102 H16C 3.1755 no .
C102 H18 2.9374 no .
C102 H115 3.3635 no .
C103 H10D 2.8456 no .
C103 H10E 3.3409 no .
C103 H10F 2.7522 no .
C103 H16C 2.9566 no .
C103 H18 3.5793 no .
C103 H107 3.2841 no .
C104 H10D 3.0247 no .
C104 H10F 2.8003 no .
C104 H102 2.6665 no .
C105 H10A 2.7940 no .
C105 H10C 3.0216 no .
C105 H107 2.6589 no .
C106 H10A 2.7198 no .
C106 H10B 3.3273 no .
C106 H10C 2.8508 no .
C106 H16C 2.9628 no .
C106 H102 3.2827 no .
C107 H10D 3.0754 no .
C107 H10E 2.5521 no .
C107 H10F 3.1936 no .
C107 H16C 3.2407 no .
C107 H92 2.7309 no .
C108 H16C 3.4024 no .
C108 H102 3.2706 no .
C109 H31 3.1044 no .
C109 H33C 3.2544 no .
C109 H72 3.5737 no .
C109 H111 3.1726 no .
C110 H33C 2.9645 no .
C110 H112 3.2546 no .
C111 H33C 3.5358 no .
C111 H109 3.1740 no .
C112 H11A 3.1645 no .
C112 H11B 3.1281 no .
C112 H11C 2.5283 no .
C112 H87A 3.4791 no .
C112 H110 3.2513 no .
C113 H85 3.4669 no .
C113 H87A 3.3602 no .
C113 H109 3.1735 no .
C113 H111 3.2617 no .
C114 H18 3.1307 no .
C114 H85 3.1182 no .
C114 H87A 3.3733 no .
C114 H112 2.7247 no .
C115 H4 3.1861 no .
C115 H6B 3.2989 no .
C115 H117 3.1113 no .
C116 H6B 3.0891 no .
C116 H118 3.2765 no .
C117 H115 3.1187 no .
C118 H12A 3.1752 no .
C118 H12B 2.5105 no .
C118 H12C 3.1178 no .
C118 H60A 3.4176 no .
C118 H116 3.2701 no .
C119 H58 3.4505 no .
C119 H60A 3.3275 no .
C119 H115 3.1350 no .
C119 H117 3.2340 no .
C120 H48 3.0942 no .
C120 H50B 3.5750 no .
C120 H58 3.1194 no .
C120 H60A 3.3098 no .
C120 H118 2.7527 no .
H4 H6A 3.3452 no .
H4 H6B 2.3028 no .
H4 H6C 3.2688 no .
H4 H10B 3.1755 no .
H4 H43C 3.2111 no .
H4 H115 2.9142 no .
H6A H7A 2.4709 no .
H6A H7B 2.9334 no .
H6B H115 3.4472 no .
H6B H116 3.1099 no .
H6C H7A 3.0312 no .
H6C H7B 2.5646 no .
H7A H9 3.3207 no .
H7B H9 3.3160 no .
H7C H9 2.3255 no .
H9 H11 2.5507 no .
H10A H10D 2.9904 no .
H10A H10F 2.3086 no .
H10A H102 3.4182 no .
H10B H18 3.5018 no .
H10B H102 2.3506 no .
H10C H10D 2.7512 no .
H10C H10F 2.9801 no .
H10C H15B 3.4607 no .
H10C H16C 3.2594 no .
H10C H102 3.2232 no .
H10D H15B 3.2088 no .
H10D H16C 3.2060 no .
H10D H107 3.2557 no .
H10E H107 2.3304 no .
H10F H107 3.3800 no .
H11 H13 2.5740 no .
H11 H26 2.5824 no .
H11A H16B 2.9332 no .
H11A H18 2.6861 no .
H11A H85 2.2278 no .
H11A H87A 2.9814 no .
H11A H112 3.4123 no .
H11B H18 2.7241 no .
H11B H112 3.3568 no .
H11C H16B 3.5962 no .
H11C H85 3.5513 no .
H11C H87A 3.2861 no .
H11C H112 2.3728 no .
H12A H48 2.6312 no .
H12A H118 3.4582 no .
H12B H48 3.5879 no .
H12B H60A 3.3051 no .
H12B H118 2.3892 no .
H12C H48 2.7046 no .
H12C H50B 2.8452 no .
H12C H58 2.2147 no .
H12C H60A 2.8341 no .
H12C H118 3.3642 no .
H13 H15A 3.3833 no .
H13 H15B 3.2705 no .
H13 H15C 2.3351 no .
H15A H16A 2.2603 no .
H15A H16C 3.2279 no .
H15B H16A 2.7524 no .
H15B H16C 2.8674 no .
H16A H18 3.4789 no .
H16B H18 2.3699 no .
H16B H85 3.3002 no .
H16C H18 3.1078 no .
H18 H102 2.5647 no .
H21 H23A 3.4266 no .
H21 H23B 3.1822 no .
H21 H23C 2.3314 no .
H21 H45 2.5005 no .
H23A H24A 2.6746 no .
H23A H24B 2.4290 no .
H23B H24A 2.6782 no .
H23B H24B 3.2961 no .
H23B H43B 3.4415 no .
H23C H31 3.0608 no .
H23C H45 3.5913 no .
H24A H26 3.3673 no .
H24B H26 3.3101 no .
H24C H26 2.3496 no .
H31 H33A 3.3090 no .
H31 H33B 3.3434 no .
H31 H33C 2.3249 no .
H31 H70A 3.0473 no .
H31 H109 2.8459 no .
H33A H34A 2.9480 no .
H33A H34B 2.5033 no .
H33B H34A 2.4562 no .
H33B H34B 2.9541 no .
H33B H110 3.5736 no .
H33C H109 3.4014 no .
H33C H110 2.9092 no .
H34A H36 3.3298 no .
H34B H36 3.3395 no .
H34C H36 2.3438 no .
H36 H38 2.5402 no .
H38 H40 2.5736 no .
H38 H53 2.5738 no .
H40 H42A 3.2906 no .
H40 H42B 2.3296 no .
H40 H42C 3.3538 no .
H42A H43A 2.4849 no .
H42A H43B 3.2839 no .
H42C H43A 2.7509 no .
H42C H43B 2.6807 no .
H43A H45 3.4116 no .
H43B H45 3.1933 no .
H43C H45 2.3234 no .
H48 H50A 3.4531 no .
H48 H50B 2.3546 no .
H48 H50C 3.1415 no .
H48 H72 2.5460 no .
H50A H51B 2.3028 no .
H50A H51C 2.8350 no .
H50B H58 3.1037 no .
H50C H51B 3.1312 no .
H50C H51C 2.7662 no .
H50C H70B 3.5645 no .
H51A H53 2.3344 no .
H51B H53 3.3661 no .
H51C H53 3.2947 no .
H51C H69C 3.4367 no .
H51C H70B 3.4803 no .
H58 H60A 2.3073 no .
H58 H60B 3.3179 no .
H58 H60C 3.3033 no .
H58 H97A 2.9223 no .
H58 H99 3.3364 no .
H60A H118 3.4133 no .
H60B H61B 3.0145 no .
H60B H61C 2.4870 no .
H60B H97A 3.5939 no .
H60B H97B 3.4897 no .
H60C H61B 2.5852 no .
H60C H61C 2.9822 no .
H61A H63 2.2994 no .
H61B H63 3.2781 no .
H61C H63 3.3244 no .
H63 H65 2.5470 no .
H65 H67 2.5708 no .
H65 H80 2.5696 no .
H67 H69A 2.3597 no .
H67 H69B 3.2894 no .
H67 H69C 3.4022 no .
H69B H70B 3.1373 no .
H69B H70C 2.4574 no .
H69C H70B 2.4998 no .
H69C H70C 2.7427 no .
H70A H72 2.3486 no .
H70A H109 3.4868 no .
H70B H72 3.2600 no .
H70C H72 3.3990 no .
H72 H109 2.6339 no .
H75 H77A 3.0744 no .
H75 H77B 3.4976 no .
H75 H77C 2.3916 no .
H75 H85 3.2799 no .
H75 H99 2.7619 no .
H77A H78A 3.4132 no .
H77A H78B 2.8058 no .
H77A H85 3.4734 no .
H77A H87A 3.4618 no .
H77A H87B 3.0861 no .
H77B H78A 2.3759 no .
H77B H78B 2.5721 no .
H77C H85 3.0823 no .
H78A H80 3.2569 no .
H78B H80 3.3753 no .
H78C H80 2.3331 no .
H85 H87A 2.3263 no .
H85 H87B 3.3520 no .
H85 H87C 3.2862 no .
H87A H112 3.5069 no .
H87B H88B 2.9771 no .
H87B H88C 2.4306 no .
H87C H88B 2.6002 no .
H87C H88C 2.9830 no .
H88A H90 2.3166 no .
H88B H90 3.2760 no .
H88C H90 3.3348 no .
H90 H92 2.5453 no .
H92 H94 2.5545 no .
H92 H107 2.5748 no .
H94 H96A 2.3360 no .
H94 H96B 3.3037 no .
H94 H96C 3.3409 no .
H96B H97B 2.9482 no .
H96B H97C 2.5162 no .
H96C H97B 2.4768 no .
H96C H97C 2.9818 no .
H97A H99 2.3157 no .
H97B H99 3.3086 no .
H97C H99 3.3319 no .
H102 H115 2.7772 no .
H109 H110 2.2994 no .
H110 H111 2.3042 no .
H111 H112 2.3090 no .
H115 H116 2.2806 no .
H116 H117 2.2862 no .
H117 H118 2.2929 no .
C6 H10E 3.4061 no 3_676
C6 H12B 3.0686 no 3_666
C6 H50A 3.0509 no 3_666
C6 H51B 3.5151 no 3_666
C7 H50A 3.5980 no 3_666
C7 H78C 3.4630 no 8_464
C12 H111 3.5047 no 7_666
C14 H33B 3.3771 no 7_666
C15 H33B 3.3070 no 7_666
C15 H38 3.1241 no 1_565
C15 H53 3.3070 no 1_565
C16 H33A 3.0216 no 7_666
C16 H33B 3.3376 no 7_666
C16 H51A 3.1855 no 1_565
C16 H53 3.3726 no 1_565
C17 H33A 3.4577 no 7_666
C17 H33B 3.3721 no 7_666
C19 H111 3.3884 no 7_666
C20 H111 2.8743 no 7_666
C21 H111 3.0261 no 7_666
C21 H112 3.1337 no 7_666
C22 H111 3.3207 no 7_666
C22 H112 3.2244 no 7_666
C23 H87A 3.5771 no 7_666
C23 H87C 3.1990 no 7_666
C23 H112 3.4316 no 7_666
C24 H61A 2.9592 no 4_564
C24 H61B 3.4672 no 4_564
C24 H61C 3.3497 no 4_564
C24 H87B 3.3446 no 7_666
C25 H111 3.3766 no 7_666
C26 H111 3.2286 no 7_666
C27 H111 2.9942 no 7_666
C33 H11C 2.8195 no 7_666
C33 H15A 3.4354 no 7_666
C33 H16A 3.0477 no 7_666
C34 H16A 3.3211 no 7_666
C34 H36 3.4893 no 7_656
C34 H70B 3.4888 no 7_656
C36 H34A 3.2428 no 7_656
C36 H34C 3.5132 no 7_656
C39 H117 2.9863 no 3_666
C40 H117 3.2837 no 3_666
C41 H117 3.5989 no 3_666
C42 H60B 3.3294 no 3_666
C43 H60C 3.2239 no 3_666
C44 H118 3.3004 no 3_666
C45 H117 3.2793 no 3_666
C45 H118 3.1392 no 3_666
C46 H117 2.9938 no 3_666
C47 H117 3.3202 no 3_666
C49 H6A 3.4972 no 3_666
C50 H6A 3.4112 no 3_666
C50 H6C 3.1690 no 3_666
C50 H78A 3.1333 no 6_646
C50 H78C 3.3949 no 6_646
C51 H6A 3.3935 no 3_666
C51 H16C 3.5483 no 1_545
C51 H90 3.1865 no 1_545
C51 H107 3.2745 no 1_545
C52 H6A 3.4739 no 3_666
C53 H15B 3.5049 no 1_545
C54 H117 3.3524 no 3_666
C60 H42A 3.1133 no 3_666
C60 H43A 2.7297 no 3_666
C61 H24A 3.2216 no 4_565
C61 H24B 3.2953 no 4_565
C61 H24C 3.2305 no 4_565
C62 H78B 3.5931 no 6_646
C63 H77A 3.1966 no 6_646
C63 H77B 2.9093 no 6_646
C63 H78B 3.3608 no 6_646
C63 H88C 3.2215 no 6_646
C64 H77B 3.2440 no 6_646
C65 H77B 3.0721 no 6_646
C66 H77B 3.5000 no 6_646
C66 H78A 3.5898 no 6_646
C67 H77B 3.3902 no 6_646
C67 H78A 3.2087 no 6_646
C67 H96B 3.3068 no 6_646
C68 H96B 3.3624 no 6_646
C69 H88A 3.1665 no 1_545
C69 H88B 3.3517 no 1_545
C69 H96B 2.8579 no 6_646
C69 H97C 3.5852 no 6_646
C70 H34C 3.2491 no 7_656
C77 H63 2.7462 no 6_656
C77 H65 3.1852 no 6_656
C78 H7B 3.5617 no 8_565
C78 H50A 3.2284 no 6_656
C78 H50C 3.1366 no 6_656
C80 H88A 3.5893 no 6_646
C80 H90 3.0722 no 6_646
C87 H23A 2.6960 no 7_666
C87 H24B 3.0734 no 7_666
C88 H63 3.5183 no 6_656
C88 H69A 3.4714 no 1_565
C88 H69C 3.0413 no 1_565
C89 H63 3.5780 no 6_656
C90 H51A 3.3606 no 1_565
C90 H51C 3.0343 no 1_565
C90 H80 2.9526 no 6_656
C91 H51A 3.5171 no 1_565
C95 H67 3.4044 no 6_656
C96 H67 3.4510 no 6_656
C96 H69A 3.3319 no 6_656
C96 H69B 3.5811 no 6_656
C97 H69A 3.5610 no 6_656
C102 H10F 3.3244 no 3_676
C103 H10A 3.5701 no 3_676
C103 H10F 2.7715 no 3_676
C104 H10E 3.3400 no 3_676
C104 H10F 2.9797 no 3_676
C105 H10A 2.8716 no 3_676
C105 H10B 3.5621 no 3_676
C105 H116 3.0613 no 3_676
C106 H10A 2.8581 no 3_676
C106 H10F 3.1051 no 3_676
C107 H10A 3.1610 no 3_676
C107 H51A 3.1600 no 1_565
C107 H51B 3.1405 no 1_565
C108 H51A 3.4897 no 1_565
C111 H11B 3.0169 no 7_666
C112 H11B 3.0772 no 7_666
C113 H112 3.5485 no 7_666
C114 H33A 3.1930 no 7_666
C114 H33C 3.2156 no 7_666
C116 H10E 3.4677 no 3_676
C117 H12A 3.1874 no 3_666
C117 H12B 3.4669 no 3_666
C118 H12A 3.0746 no 3_666
C118 H12B 3.4332 no 3_666
C119 H118 3.5755 no 3_666
C120 H6B 3.4409 no 3_666
C120 H6C 3.4353 no 3_666
C120 H118 3.5424 no 3_666
H6A C49 3.4972 no 3_666
H6A C50 3.4112 no 3_666
H6A C51 3.3935 no 3_666
H6A C52 3.4739 no 3_666
H6A H10E 2.8534 no 3_676
H6A H50A 2.6703 no 3_666
H6A H51B 2.6020 no 3_666
H6A H107 2.8188 no 3_676
H6B C120 3.4409 no 3_666
H6B H10E 3.2748 no 3_676
H6B H12B 2.5478 no 3_666
H6C C50 3.1690 no 3_666
H6C C120 3.4353 no 3_666
H6C H12B 2.7100 no 3_666
H6C H12C 3.3222 no 3_666
H6C H50A 2.5610 no 3_666
H6C H50B 3.0709 no 3_666
H6C H60C 3.1609 no 3_666
H7A H50A 3.2329 no 3_666
H7A H51B 3.0451 no 3_666
H7A H78C 3.0942 no 8_464
H7A H92 2.9118 no 3_676
H7A H107 2.8179 no 3_676
H7B C78 3.5617 no 8_464
H7B H50A 3.0723 no 3_666
H7B H60C 3.5193 no 3_666
H7B H61B 3.2369 no 3_666
H7B H78B 3.0711 no 8_464
H7B H78C 3.1411 no 8_464
H10A C103 3.5701 no 3_676
H10A C105 2.8716 no 3_676
H10A C106 2.8581 no 3_676
H10A C107 3.1610 no 3_676
H10A H10E 2.8129 no 3_676
H10A H10F 2.5458 no 3_676
H10A H107 3.1670 no 3_676
H10B C105 3.5621 no 3_676
H10B H10E 3.1681 no 3_676
H10B H10F 3.1711 no 3_676
H10D H53 3.5673 no 1_565
H10D H116 2.7371 no 3_676
H10E C6 3.4061 no 3_676
H10E C104 3.3400 no 3_676
H10E C116 3.4677 no 3_676
H10E H6A 2.8534 no 3_676
H10E H6B 3.2748 no 3_676
H10E H10A 2.8129 no 3_676
H10E H10B 3.1681 no 3_676
H10E H115 3.5025 no 3_676
H10E H116 2.6947 no 3_676
H10F C102 3.3244 no 3_676
H10F C103 2.7715 no 3_676
H10F C104 2.9797 no 3_676
H10F C106 3.1051 no 3_676
H10F H10A 2.5458 no 3_676
H10F H10B 3.1711 no 3_676
H10F H10F 3.1816 no 3_676
H10F H116 3.2764 no 3_676
H11A H33A 3.1935 no 7_666
H11B C111 3.0169 no 7_666
H11B C112 3.0772 no 7_666
H11B H33A 3.5635 no 7_666
H11B H33C 3.3183 no 7_666
H11B H111 2.9230 no 7_666
H11B H112 3.0305 no 7_666
H11C C33 2.8195 no 7_666
H11C H33A 2.4343 no 7_666
H11C H33B 3.5538 no 7_666
H11C H33C 2.3592 no 7_666
H12A C117 3.1874 no 3_666
H12A C118 3.0746 no 3_666
H12A H117 3.0688 no 3_666
H12A H118 2.9342 no 3_666
H12B C6 3.0686 no 3_666
H12B C117 3.4669 no 3_666
H12B C118 3.4332 no 3_666
H12B H6B 2.5478 no 3_666
H12B H6C 2.7100 no 3_666
H12C H6C 3.3222 no 3_666
H15A C33 3.4354 no 7_666
H15A H33A 3.5894 no 7_666
H15A H33B 2.5254 no 7_666
H15A H34A 2.8632 no 7_666
H15A H38 2.8617 no 1_565
H15A H53 3.0573 no 1_565
H15B C53 3.5049 no 1_565
H15B H38 2.8307 no 1_565
H15B H53 2.6730 no 1_565
H15C H38 3.1596 no 1_565
H16A C33 3.0477 no 7_666
H16A C34 3.3211 no 7_666
H16A H33A 2.5441 no 7_666
H16A H33B 2.6737 no 7_666
H16A H34A 2.9132 no 7_666
H16A H34B 2.8393 no 7_666
H16A H51A 3.0993 no 1_565
H16A H53 2.8601 no 1_565
H16B H33A 2.8227 no 7_666
H16B H33B 3.5907 no 7_666
H16B H51A 3.4112 no 1_565
H16C C51 3.5483 no 1_565
H16C H51A 2.5780 no 1_565
H16C H53 2.9866 no 1_565
H21 H111 3.4757 no 7_666
H21 H112 3.0743 no 7_666
H23A C87 2.6960 no 7_666
H23A H87A 2.6598 no 7_666
H23A H87B 2.6842 no 7_666
H23A H87C 2.3000 no 7_666
H23A H112 3.3610 no 7_666
H23C H87C 3.3847 no 7_666
H23C H112 3.1436 no 7_666
H24A C61 3.2216 no 4_564
H24A H61A 2.9014 no 4_564
H24A H61B 3.3942 no 4_564
H24A H61C 2.8622 no 4_564
H24A H87B 3.4060 no 7_666
H24B C61 3.2953 no 4_564
H24B C87 3.0734 no 7_666
H24B H61A 2.5754 no 4_564
H24B H61B 3.4699 no 4_564
H24B H61C 3.3828 no 4_564
H24B H87A 2.8836 no 7_666
H24B H87B 2.4846 no 7_666
H24B H87C 3.4389 no 7_666
H24C C61 3.2305 no 4_564
H24C H61A 2.9052 no 4_564
H24C H61B 2.9844 no 4_564
H24C H61C 3.2679 no 4_564
H33A C16 3.0216 no 7_666
H33A C17 3.4577 no 7_666
H33A C114 3.1930 no 7_666
H33A H11A 3.1935 no 7_666
H33A H11B 3.5635 no 7_666
H33A H11C 2.4343 no 7_666
H33A H15A 3.5894 no 7_666
H33A H16A 2.5441 no 7_666
H33A H16B 2.8227 no 7_666
H33A H87C 3.3516 no 7_666
H33B C14 3.3771 no 7_666
H33B C15 3.3070 no 7_666
H33B C16 3.3376 no 7_666
H33B C17 3.3721 no 7_666
H33B H11C 3.5538 no 7_666
H33B H15A 2.5254 no 7_666
H33B H16A 2.6737 no 7_666
H33B H16B 3.5907 no 7_666
H33C C114 3.2156 no 7_666
H33C H11B 3.3183 no 7_666
H33C H11C 2.3592 no 7_666
H34A C36 3.2428 no 7_656
H34A H15A 2.8632 no 7_666
H34A H16A 2.9132 no 7_666
H34A H36 2.7856 no 7_656
H34A H38 3.5328 no 7_656
H34A H53 3.3617 no 7_656
H34B H16A 2.8393 no 7_666
H34B H70B 3.5816 no 7_656
H34B H87C 3.4852 no 7_666
H34B H88B 3.2921 no 7_666
H34C C36 3.5132 no 7_656
H34C C70 3.2491 no 7_656
H34C H36 3.4425 no 7_656
H34C H70A 3.5562 no 7_656
H34C H70B 2.6870 no 7_656
H34C H70C 3.0456 no 7_656
H36 C34 3.4893 no 7_656
H36 H34A 2.7856 no 7_656
H36 H34C 3.4425 no 7_656
H38 C15 3.1241 no 1_545
H38 H15A 2.8617 no 1_545
H38 H15B 2.8307 no 1_545
H38 H15C 3.1596 no 1_545
H38 H34A 3.5328 no 7_656
H42A C60 3.1133 no 3_666
H42A H60A 3.0548 no 3_666
H42A H60B 2.4145 no 3_666
H42A H60C 3.4678 no 3_666
H42C H60B 3.5160 no 3_666
H43A C60 2.7297 no 3_666
H43A H60A 2.7951 no 3_666
H43A H60B 2.6359 no 3_666
H43A H60C 2.3122 no 3_666
H43C H60C 3.3985 no 3_666
H43C H118 3.4659 no 3_666
H45 H118 3.1376 no 3_666
H50A C6 3.0509 no 3_666
H50A C7 3.5980 no 3_666
H50A C78 3.2284 no 6_646
H50A H6A 2.6703 no 3_666
H50A H6C 2.5610 no 3_666
H50A H7A 3.2329 no 3_666
H50A H7B 3.0723 no 3_666
H50A H78A 3.0133 no 6_646
H50A H78B 3.3213 no 6_646
H50A H78C 2.8282 no 6_646
H50B H6C 3.0709 no 3_666
H50B H78A 3.5251 no 6_646
H50C C78 3.1366 no 6_646
H50C H78A 2.4654 no 6_646
H50C H78B 3.4559 no 6_646
H50C H78C 3.0648 no 6_646
H51A C16 3.1855 no 1_545
H51A C90 3.3606 no 1_545
H51A C91 3.5171 no 1_545
H51A C107 3.1600 no 1_545
H51A C108 3.4897 no 1_545
H51A H16A 3.0993 no 1_545
H51A H16B 3.4112 no 1_545
H51A H16C 2.5780 no 1_545
H51A H90 3.2809 no 1_545
H51A H107 3.0786 no 1_545
H51B C6 3.5151 no 3_666
H51B C107 3.1405 no 1_545
H51B H6A 2.6020 no 3_666
H51B H7A 3.0451 no 3_666
H51B H78C 3.2859 no 6_646
H51B H90 3.2040 no 1_545
H51B H92 3.1440 no 1_545
H51B H107 2.5993 no 1_545
H51C C90 3.0343 no 1_545
H51C H78C 3.3132 no 6_646
H51C H88A 3.3566 no 1_545
H51C H90 2.5868 no 1_545
H53 C15 3.3070 no 1_545
H53 C16 3.3726 no 1_545
H53 H10D 3.5673 no 1_545
H53 H15A 3.0573 no 1_545
H53 H15B 2.6730 no 1_545
H53 H16A 2.8601 no 1_545
H53 H16C 2.9866 no 1_545
H53 H34A 3.3617 no 7_656
H60A H42A 3.0548 no 3_666
H60A H43A 2.7951 no 3_666
H60B C42 3.3294 no 3_666
H60B H42A 2.4145 no 3_666
H60B H42C 3.5160 no 3_666
H60B H43A 2.6359 no 3_666
H60C C43 3.2239 no 3_666
H60C H6C 3.1609 no 3_666
H60C H7B 3.5193 no 3_666
H60C H42A 3.4678 no 3_666
H60C H43A 2.3122 no 3_666
H60C H43C 3.3985 no 3_666
H61A C24 2.9592 no 4_565
H61A H24A 2.9014 no 4_565
H61A H24B 2.5754 no 4_565
H61A H24C 2.9052 no 4_565
H61A H77A 3.1090 no 6_646
H61A H78B 3.5738 no 6_646
H61A H87B 2.7295 no 6_646
H61A H88C 3.3777 no 6_646
H61B C24 3.4672 no 4_565
H61B H7B 3.2369 no 3_666
H61B H24A 3.3942 no 4_565
H61B H24B 3.4699 no 4_565
H61B H24C 2.9844 no 4_565
H61B H78B 3.4262 no 6_646
H61C C24 3.3497 no 4_565
H61C H24A 2.8622 no 4_565
H61C H24B 3.3828 no 4_565
H61C H24C 3.2679 no 4_565
H63 C77 2.7462 no 6_646
H63 C88 3.5183 no 6_646
H63 C89 3.5780 no 6_646
H63 H77A 2.3633 no 6_646
H63 H77B 2.3374 no 6_646
H63 H77C 3.1972 no 6_646
H63 H78B 3.2439 no 6_646
H63 H87B 3.2422 no 6_646
H63 H88C 2.7907 no 6_646
H65 C77 3.1852 no 6_646
H65 H77A 3.5647 no 6_646
H65 H77B 2.4472 no 6_646
H65 H77C 3.1534 no 6_646
H65 H90 3.5944 no 6_646
H67 C95 3.4044 no 6_646
H67 C96 3.4510 no 6_646
H67 H77B 2.8789 no 6_646
H67 H78A 3.1164 no 6_646
H67 H96B 2.8392 no 6_646
H69A C88 3.4714 no 1_545
H69A C96 3.3319 no 6_646
H69A C97 3.5610 no 6_646
H69A H88A 2.8475 no 1_545
H69A H88B 3.3563 no 1_545
H69A H96B 2.3711 no 6_646
H69A H97C 2.6406 no 6_646
H69B C96 3.5811 no 6_646
H69B H96B 2.6589 no 6_646
H69C C88 3.0413 no 1_545
H69C H88A 2.6004 no 1_545
H69C H88B 2.6092 no 1_545
H70A H34C 3.5562 no 7_656
H70B C34 3.4888 no 7_656
H70B H34B 3.5816 no 7_656
H70B H34C 2.6870 no 7_656
H70C H34C 3.0456 no 7_656
H77A C63 3.1966 no 6_656
H77A H61A 3.1090 no 6_656
H77A H63 2.3633 no 6_656
H77A H65 3.5647 no 6_656
H77B C63 2.9093 no 6_656
H77B C64 3.2440 no 6_656
H77B C65 3.0721 no 6_656
H77B C66 3.5000 no 6_656
H77B C67 3.3902 no 6_656
H77B H63 2.3374 no 6_656
H77B H65 2.4472 no 6_656
H77B H67 2.8789 no 6_656
H77C H63 3.1972 no 6_656
H77C H65 3.1534 no 6_656
H78A C50 3.1333 no 6_656
H78A C66 3.5898 no 6_656
H78A C67 3.2087 no 6_656
H78A H50A 3.0133 no 6_656
H78A H50B 3.5251 no 6_656
H78A H50C 2.4654 no 6_656
H78A H67 3.1164 no 6_656
H78B C62 3.5931 no 6_656
H78B C63 3.3608 no 6_656
H78B H7B 3.0711 no 8_565
H78B H50A 3.3213 no 6_656
H78B H50C 3.4559 no 6_656
H78B H61A 3.5738 no 6_656
H78B H61B 3.4262 no 6_656
H78B H63 3.2439 no 6_656
H78C C7 3.4630 no 8_565
H78C C50 3.3949 no 6_656
H78C H7A 3.0942 no 8_565
H78C H7B 3.1411 no 8_565
H78C H50A 2.8282 no 6_656
H78C H50C 3.0648 no 6_656
H78C H51B 3.2859 no 6_656
H78C H51C 3.3132 no 6_656
H78C H90 2.9773 no 6_646
H78C H92 3.5152 no 6_646
H80 C90 2.9526 no 6_646
H80 H88A 3.3224 no 6_646
H80 H90 2.2691 no 6_646
H80 H92 3.2257 no 6_646
H87A C23 3.5771 no 7_666
H87A H23A 2.6598 no 7_666
H87A H24B 2.8836 no 7_666
H87B C24 3.3446 no 7_666
H87B H23A 2.6842 no 7_666
H87B H24A 3.4060 no 7_666
H87B H24B 2.4846 no 7_666
H87B H61A 2.7295 no 6_656
H87B H63 3.2422 no 6_656
H87C C23 3.1990 no 7_666
H87C H23A 2.3000 no 7_666
H87C H23C 3.3847 no 7_666
H87C H24B 3.4389 no 7_666
H87C H33A 3.3516 no 7_666
H87C H34B 3.4852 no 7_666
H88A C69 3.1665 no 1_565
H88A C80 3.5893 no 6_656
H88A H51C 3.3566 no 1_565
H88A H69A 2.8475 no 1_565
H88A H69C 2.6004 no 1_565
H88A H80 3.3224 no 6_656
H88B C69 3.3517 no 1_565
H88B H34B 3.2921 no 7_666
H88B H69A 3.3563 no 1_565
H88B H69C 2.6092 no 1_565
H88C C63 3.2215 no 6_656
H88C H61A 3.3777 no 6_656
H88C H63 2.7907 no 6_656
H90 C51 3.1865 no 1_565
H90 C80 3.0722 no 6_656
H90 H51A 3.2809 no 1_565
H90 H51B 3.2040 no 1_565
H90 H51C 2.5868 no 1_565
H90 H65 3.5944 no 6_656
H90 H78C 2.9773 no 6_656
H90 H80 2.2691 no 6_656
H92 H7A 2.9118 no 3_676
H92 H51B 3.1440 no 1_565
H92 H78C 3.5152 no 6_656
H92 H80 3.2257 no 6_656
H96B C67 3.3068 no 6_656
H96B C68 3.3624 no 6_656
H96B C69 2.8579 no 6_656
H96B H67 2.8392 no 6_656
H96B H69A 2.3711 no 6_656
H96B H69B 2.6589 no 6_656
H97C C69 3.5852 no 6_656
H97C H69A 2.6406 no 6_656
H107 C51 3.2745 no 1_565
H107 H6A 2.8188 no 3_676
H107 H7A 2.8179 no 3_676
H107 H10A 3.1670 no 3_676
H107 H51A 3.0786 no 1_565
H107 H51B 2.5993 no 1_565
H111 C12 3.5047 no 7_666
H111 C19 3.3884 no 7_666
H111 C20 2.8743 no 7_666
H111 C21 3.0261 no 7_666
H111 C22 3.3207 no 7_666
H111 C25 3.3766 no 7_666
H111 C26 3.2286 no 7_666
H111 C27 2.9942 no 7_666
H111 H11B 2.9230 no 7_666
H111 H21 3.4757 no 7_666
H112 C21 3.1337 no 7_666
H112 C22 3.2244 no 7_666
H112 C23 3.4316 no 7_666
H112 C113 3.5485 no 7_666
H112 H11B 3.0305 no 7_666
H112 H21 3.0743 no 7_666
H112 H23A 3.3610 no 7_666
H112 H23C 3.1436 no 7_666
H115 H10E 3.5025 no 3_676
H116 C105 3.0613 no 3_676
H116 H10D 2.7371 no 3_676
H116 H10E 2.6947 no 3_676
H116 H10F 3.2764 no 3_676
H117 C39 2.9863 no 3_666
H117 C40 3.2837 no 3_666
H117 C41 3.5989 no 3_666
H117 C45 3.2793 no 3_666
H117 C46 2.9938 no 3_666
H117 C47 3.3202 no 3_666
H117 C54 3.3524 no 3_666
H117 H12A 3.0688 no 3_666
H118 C44 3.3004 no 3_666
H118 C45 3.1392 no 3_666
H118 C119 3.5755 no 3_666
H118 C120 3.5424 no 3_666
H118 H12A 2.9342 no 3_666
H118 H43C 3.4659 no 3_666
H118 H45 3.1376 no 3_666

loop_
_geom_torsion_atom_site_label_1
_geom_torsion_atom_site_label_2
_geom_torsion_atom_site_label_3
_geom_torsion_atom_site_label_4
_geom_torsion
_geom_torsion_publ_flag
Rh2 Rh1 O1 C1 6.65(15) no
O1 Rh1 Rh2 O2 -6.21(7) no
O1 Rh1 Rh2 O4 83.43(7) no
O1 Rh1 Rh2 O6 174.05(7) no
O1 Rh1 Rh2 O8 -96.76(7) no
Rh2 Rh1 O3 C28 7.35(17) no
O3 Rh1 Rh2 O2 -96.28(7) no
O3 Rh1 Rh2 O4 -6.64(7) no
O3 Rh1 Rh2 O6 83.98(7) no
O3 Rh1 Rh2 O8 173.17(7) no
Rh2 Rh1 O5 C55 5.59(17) no
O5 Rh1 Rh2 O2 173.40(7) no
O5 Rh1 Rh2 O4 -96.96(7) no
O5 Rh1 Rh2 O6 -6.33(7) no
O5 Rh1 Rh2 O8 82.86(7) no
Rh2 Rh1 O7 C82 8.53(15) no
O7 Rh1 Rh2 O2 83.96(7) no
O7 Rh1 Rh2 O4 173.60(7) no
O7 Rh1 Rh2 O6 -95.77(7) no
O7 Rh1 Rh2 O8 -6.58(7) no
O1 Rh1 O3 C28 -80.59(19) no
O3 Rh1 O1 C1 94.52(18) no
O1 Rh1 O7 C82 96.46(18) no
O7 Rh1 O1 C1 -80.00(18) no
O1 Rh1 N1 C109 -139.53(18) no
O1 Rh1 N1 C113 42.1(2) no
N1 Rh1 O1 C1 -175.80(17) no
O3 Rh1 O5 C55 -82.28(19) no
O5 Rh1 O3 C28 95.36(19) no
O3 Rh1 N1 C109 -49.57(18) no
O3 Rh1 N1 C113 132.1(2) no
N1 Rh1 O3 C28 -176.40(19) no
O5 Rh1 O7 C82 -79.52(18) no
O7 Rh1 O5 C55 92.26(19) no
O5 Rh1 N1 C109 40.68(18) no
O5 Rh1 N1 C113 -137.7(2) no
N1 Rh1 O5 C55 -171.95(19) no
O7 Rh1 N1 C109 129.83(18) no
O7 Rh1 N1 C113 -48.5(2) no
N1 Rh1 O7 C82 -167.69(16) no
Rh1 Rh2 O2 C1 8.12(16) no
Rh1 Rh2 O4 C28 8.47(17) no
Rh1 Rh2 O6 C55 9.39(18) no
Rh1 Rh2 O8 C82 7.38(15) no
O2 Rh2 O4 C28 95.92(19) no
O4 Rh2 O2 C1 -79.40(18) no
O2 Rh2 O8 C82 -80.03(17) no
O8 Rh2 O2 C1 96.24(19) no
O2 Rh2 N2 C115 -49.8(2) no
O2 Rh2 N2 C119 133.2(3) no
N2 Rh2 O2 C1 -174.41(18) no
O4 Rh2 O6 C55 96.9(2) no
O6 Rh2 O4 C28 -78.81(19) no
O4 Rh2 N2 C115 -139.49(19) no
O4 Rh2 N2 C119 43.5(3) no
N2 Rh2 O4 C28 -172.51(18) no
O6 Rh2 O8 C82 94.71(17) no
O8 Rh2 O6 C55 -78.8(2) no
O6 Rh2 N2 C115 129.68(19) no
O6 Rh2 N2 C119 -47.3(3) no
N2 Rh2 O6 C55 -168.1(2) no
O8 Rh2 N2 C115 40.62(19) no
O8 Rh2 N2 C119 -136.4(3) no
N2 Rh2 O8 C82 -171.64(17) no
Rh1 O1 C1 O2 -2.3(4) no
Rh1 O1 C1 C2 176.80(16) no
Rh2 O2 C1 O1 -5.4(4) no
Rh2 O2 C1 C2 175.61(17) no
Rh1 O3 C28 O4 -2.8(4) no
Rh1 O3 C28 C29 177.91(16) no
Rh2 O4 C28 O3 -5.3(4) no
Rh2 O4 C28 C29 173.96(15) no
Rh1 O5 C55 O6 0.3(5) no
Rh1 O5 C55 C56 177.62(17) no
Rh2 O6 C55 O5 -8.1(5) no
Rh2 O6 C55 C56 174.71(18) no
Rh1 O7 C82 O8 -5.3(4) no
Rh1 O7 C82 C83 176.51(15) no
Rh2 O8 C82 O7 -2.9(4) no
Rh2 O8 C82 C83 175.31(14) no
Rh1 N1 C109 C110 179.8(3) no
Rh1 N1 C113 C112 179.8(2) no
Rh1 N1 C113 C114 -1.8(5) no
C109 N1 C113 C112 1.6(6) no
C109 N1 C113 C114 179.9(3) no
C113 N1 C109 C110 -1.7(6) no
Rh2 N2 C115 C116 -179.5(3) no
Rh2 N2 C119 C118 178.4(2) no
Rh2 N2 C119 C120 -2.8(6) no
C115 N2 C119 C118 1.5(6) no
C115 N2 C119 C120 -179.6(3) no
C119 N2 C115 C116 -2.1(7) no
O1 C1 C2 C3 174.6(3) no
O1 C1 C2 C19 -63.8(4) no
O1 C1 C2 C20 54.5(4) no
O2 C1 C2 C3 -6.3(5) no
O2 C1 C2 C19 115.4(3) no
O2 C1 C2 C20 -126.4(3) no
C1 C2 C3 C4 -1.0(5) no
C1 C2 C3 C10 179.1(3) no
C1 C2 C19 C12 177.0(3) no
C1 C2 C19 C18 -7.5(6) no
C1 C2 C20 C21 8.2(5) no
C1 C2 C20 C27 -175.5(3) no
C3 C2 C19 C12 -54.2(4) no
C3 C2 C19 C18 121.2(4) no
C19 C2 C3 C4 -125.8(4) no
C19 C2 C3 C10 54.3(4) no
C3 C2 C20 C21 -119.9(3) no
C3 C2 C20 C27 56.4(4) no
C20 C2 C3 C4 123.5(4) no
C20 C2 C3 C10 -56.4(4) no
C19 C2 C20 C21 129.8(3) no
C19 C2 C20 C27 -53.9(3) no
C20 C2 C19 C12 54.9(4) no
C20 C2 C19 C18 -129.7(4) no
C2 C3 C4 C5 179.1(3) no
C2 C3 C10 C9 -179.6(3) no
C2 C3 C10 C11 0.8(5) no
C4 C3 C10 C9 0.5(6) no
C4 C3 C10 C11 -179.2(3) no
C10 C3 C4 C5 -1.0(6) no
C3 C4 C5 C6 -179.9(3) no
C3 C4 C5 C8 1.2(6) no
C4 C5 C8 C7 179.5(3) no
C4 C5 C8 C9 -0.9(6) no
C6 C5 C8 C7 0.6(6) no
C6 C5 C8 C9 -179.8(4) no
C5 C8 C9 C10 0.4(6) no
C7 C8 C9 C10 -180.0(4) no
C8 C9 C10 C3 -0.2(6) no
C8 C9 C10 C11 179.4(4) no
C3 C10 C11 C12 -56.3(4) no
C3 C10 C11 C27 55.9(4) no
C9 C10 C11 C12 124.1(4) no
C9 C10 C11 C27 -123.7(4) no
C10 C11 C12 C13 -118.5(4) no
C10 C11 C12 C19 56.8(4) no
C10 C11 C27 C20 -56.1(3) no
C10 C11 C27 C26 121.3(4) no
C12 C11 C27 C20 54.3(5) no
C12 C11 C27 C26 -128.3(4) no
C27 C11 C12 C13 131.2(4) no
C27 C11 C12 C19 -53.5(5) no
C11 C12 C13 C14 174.1(4) no
C11 C12 C19 C2 -1.5(6) no
C11 C12 C19 C18 -177.3(4) no
C13 C12 C19 C2 174.1(4) no
C13 C12 C19 C18 -1.7(7) no
C19 C12 C13 C14 -1.0(7) no
C12 C13 C14 C15 -176.1(4) no
C12 C13 C14 C17 1.9(7) no
C13 C14 C17 C16 -175.5(4) no
C13 C14 C17 C18 -0.1(7) no
C15 C14 C17 C16 2.5(7) no
C15 C14 C17 C18 177.8(4) no
C14 C17 C18 C19 -2.5(7) no
C16 C17 C18 C19 172.9(4) no
C17 C18 C19 C2 -171.7(4) no
C17 C18 C19 C12 3.5(7) no
C2 C20 C21 C22 174.3(3) no
C2 C20 C27 C11 -0.2(4) no
C2 C20 C27 C26 -177.7(3) no
C21 C20 C27 C11 176.4(3) no
C21 C20 C27 C26 -1.2(6) no
C27 C20 C21 C22 -1.7(6) no
C20 C21 C22 C23 -175.7(3) no
C20 C21 C22 C25 3.8(6) no
C21 C22 C25 C24 179.1(3) no
C21 C22 C25 C26 -3.0(6) no
C23 C22 C25 C24 -1.5(7) no
C23 C22 C25 C26 176.4(4) no
C22 C25 C26 C27 0.2(7) no
C24 C25 C26 C27 178.1(4) no
C25 C26 C27 C11 -175.3(4) no
C25 C26 C27 C20 1.9(6) no
O3 C28 C29 C30 -4.9(4) no
O3 C28 C29 C46 -127.4(3) no
O3 C28 C29 C47 113.9(3) no
O4 C28 C29 C30 175.7(2) no
O4 C28 C29 C46 53.3(4) no
O4 C28 C29 C47 -65.4(3) no
C28 C29 C30 C31 -1.0(5) no
C28 C29 C30 C37 178.1(3) no
C28 C29 C46 C39 -173.8(3) no
C28 C29 C46 C45 10.2(6) no
C28 C29 C47 C48 -7.8(5) no
C28 C29 C47 C54 177.7(3) no
C30 C29 C46 C39 56.2(4) no
C30 C29 C46 C45 -119.8(4) no
C46 C29 C30 C31 125.5(3) no
C46 C29 C30 C37 -55.5(3) no
C30 C29 C47 C48 119.8(3) no
C30 C29 C47 C54 -54.7(3) no
C47 C29 C30 C31 -122.9(3) no
C47 C29 C30 C37 56.2(3) no
C46 C29 C47 C48 -130.2(3) no
C46 C29 C47 C54 55.4(4) no
C47 C29 C46 C39 -53.3(5) no
C47 C29 C46 C45 130.7(4) no
C29 C30 C31 C32 178.2(3) no
C29 C30 C37 C36 -179.4(3) no
C29 C30 C37 C38 -0.8(4) no
C31 C30 C37 C36 -0.2(5) no
C31 C30 C37 C38 178.4(3) no
C37 C30 C31 C32 -0.8(5) no
C30 C31 C32 C33 -176.2(3) no
C30 C31 C32 C35 1.1(5) no
C31 C32 C35 C34 178.9(3) no
C31 C32 C35 C36 -0.5(6) no
C33 C32 C35 C34 -3.8(6) no
C33 C32 C35 C36 176.8(3) no
C32 C35 C36 C37 -0.5(6) no
C34 C35 C36 C37 -179.9(3) no
C35 C36 C37 C30 0.9(6) no
C35 C36 C37 C38 -177.6(3) no
C30 C37 C38 C39 57.1(4) no
C30 C37 C38 C54 -57.3(4) no
C36 C37 C38 C39 -124.4(4) no
C36 C37 C38 C54 121.3(4) no
C37 C38 C39 C40 118.0(5) no
C37 C38 C39 C46 -56.6(5) no
C37 C38 C54 C47 59.1(4) no
C37 C38 C54 C53 -114.7(4) no
C39 C38 C54 C47 -52.3(4) no
C39 C38 C54 C53 133.9(4) no
C54 C38 C39 C40 -131.1(4) no
C54 C38 C39 C46 54.3(5) no
C38 C39 C40 C41 -173.4(5) no
C38 C39 C46 C29 -0.2(6) no
C38 C39 C46 C45 176.2(4) no
C40 C39 C46 C29 -175.3(4) no
C40 C39 C46 C45 1.1(7) no
C46 C39 C40 C41 1.0(8) no
C39 C40 C41 C42 178.0(5) no
C39 C40 C41 C44 -1.2(8) no
C40 C41 C44 C43 176.7(5) no
C40 C41 C44 C45 -0.5(8) no
C42 C41 C44 C43 -2.6(8) no
C42 C41 C44 C45 -179.8(5) no
C41 C44 C45 C46 2.6(8) no
C43 C44 C45 C46 -174.7(4) no
C44 C45 C46 C29 172.9(4) no
C44 C45 C46 C39 -2.9(7) no
C29 C47 C48 C49 -169.8(3) no
C29 C47 C54 C38 -2.7(4) no
C29 C47 C54 C53 171.6(3) no
C48 C47 C54 C38 -177.6(3) no
C48 C47 C54 C53 -3.3(6) no
C54 C47 C48 C49 4.3(5) no
C47 C48 C49 C50 174.2(3) no
C47 C48 C49 C52 -1.1(6) no
C48 C49 C52 C51 173.7(3) no
C48 C49 C52 C53 -2.9(6) no
C50 C49 C52 C51 -1.6(6) no
C50 C49 C52 C53 -178.2(3) no
C49 C52 C53 C54 3.9(6) no
C51 C52 C53 C54 -172.7(4) no
C52 C53 C54 C38 172.6(4) no
C52 C53 C54 C47 -0.9(6) no
O5 C55 C56 C57 171.7(3) no
O5 C55 C56 C73 -66.9(4) no
O5 C55 C56 C74 51.7(5) no
O6 C55 C56 C57 -10.8(5) no
O6 C55 C56 C73 110.6(4) no
O6 C55 C56 C74 -130.8(3) no
C55 C56 C57 C58 -1.3(5) no
C55 C56 C57 C64 179.0(3) no
C55 C56 C73 C66 177.9(3) no
C55 C56 C73 C72 -4.2(5) no
C55 C56 C74 C75 11.1(6) no
C55 C56 C74 C81 -173.2(3) no
C57 C56 C73 C66 -53.7(3) no
C57 C56 C73 C72 124.3(4) no
C73 C56 C57 C58 -125.5(4) no
C73 C56 C57 C64 54.8(3) no
C57 C56 C74 C75 -116.9(4) no
C57 C56 C74 C81 58.8(4) no
C74 C56 C57 C58 123.4(4) no
C74 C56 C57 C64 -56.4(3) no
C73 C56 C74 C75 132.4(4) no
C73 C56 C74 C81 -51.9(5) no
C74 C56 C73 C66 55.5(4) no
C74 C56 C73 C72 -126.5(4) no
C56 C57 C58 C59 179.6(3) no
C56 C57 C64 C63 178.3(3) no
C56 C57 C64 C65 -0.3(4) no
C58 C57 C64 C63 -1.5(6) no
C58 C57 C64 C65 179.9(3) no
C64 C57 C58 C59 -0.7(6) no
C57 C58 C59 C60 -177.8(4) no
C57 C58 C59 C62 1.8(7) no
C58 C59 C62 C61 -179.9(4) no
C58 C59 C62 C63 -0.7(7) no
C60 C59 C62 C61 -0.3(8) no
C60 C59 C62 C63 178.9(5) no
C59 C62 C63 C64 -1.5(7) no
C61 C62 C63 C64 177.8(4) no
C62 C63 C64 C57 2.6(6) no
C62 C63 C64 C65 -179.0(4) no
C57 C64 C65 C66 -56.5(4) no
C57 C64 C65 C81 56.7(4) no
C63 C64 C65 C66 124.9(4) no
C63 C64 C65 C81 -121.8(4) no
C64 C65 C66 C67 -119.9(4) no
C64 C65 C66 C73 57.8(4) no
C64 C65 C81 C74 -54.5(5) no
C64 C65 C81 C80 121.9(5) no
C66 C65 C81 C74 57.5(5) no
C66 C65 C81 C80 -126.1(4) no
C81 C65 C66 C67 128.6(4) no
C81 C65 C66 C73 -53.8(4) no
C65 C66 C67 C68 177.4(4) no
C65 C66 C73 C56 -2.6(5) no
C65 C66 C73 C72 179.2(3) no
C67 C66 C73 C56 175.2(3) no
C67 C66 C73 C72 -2.9(6) no
C73 C66 C67 C68 -0.1(6) no
C66 C67 C68 C69 -178.3(4) no
C66 C67 C68 C71 2.7(6) no
C67 C68 C71 C70 -179.3(4) no
C67 C68 C71 C72 -2.3(6) no
C69 C68 C71 C70 1.7(6) no
C69 C68 C71 C72 178.7(4) no
C68 C71 C72 C73 -0.7(6) no
C70 C71 C72 C73 176.3(3) no
C71 C72 C73 C56 -174.5(3) no
C71 C72 C73 C66 3.3(5) no
C56 C74 C75 C76 177.5(4) no
C56 C74 C81 C65 -3.2(6) no
C56 C74 C81 C80 -179.8(4) no
C75 C74 C81 C65 172.9(4) no
C75 C74 C81 C80 -3.7(8) no
C81 C74 C75 C76 2.0(8) no
C74 C75 C76 C77 -178.3(5) no
C74 C75 C76 C79 0.6(9) no
C75 C76 C79 C78 179.3(5) no
C75 C76 C79 C80 -1.6(10) no
C77 C76 C79 C78 -1.8(10) no
C77 C76 C79 C80 177.3(6) no
C76 C79 C80 C81 -0.1(9) no
C78 C79 C80 C81 179.0(5) no
C79 C80 C81 C65 -173.4(5) no
C79 C80 C81 C74 2.8(9) no
O7 C82 C83 C84 -10.4(4) no
O7 C82 C83 C100 -131.7(3) no
O7 C82 C83 C101 108.9(3) no
O8 C82 C83 C84 171.3(2) no
O8 C82 C83 C100 50.1(3) no
O8 C82 C83 C101 -69.4(4) no
C82 C83 C84 C85 -3.3(5) no
C82 C83 C84 C91 177.9(3) no
C82 C83 C100 C93 -175.1(3) no
C82 C83 C100 C99 7.4(5) no
C82 C83 C101 C102 -5.7(6) no
C82 C83 C101 C108 179.7(3) no
C84 C83 C100 C93 56.4(4) no
C84 C83 C100 C99 -121.1(4) no
C100 C83 C84 C85 123.0(4) no
C100 C83 C84 C91 -55.8(3) no
C84 C83 C101 C102 121.2(4) no
C84 C83 C101 C108 -53.4(5) no
C101 C83 C84 C85 -126.0(4) no
C101 C83 C84 C91 55.2(4) no
C100 C83 C101 C102 -129.6(4) no
C100 C83 C101 C108 55.8(4) no
C101 C83 C100 C93 -53.2(3) no
C101 C83 C100 C99 129.3(3) no
C83 C84 C85 C86 -177.9(3) no
C83 C84 C91 C90 178.0(3) no
C83 C84 C91 C92 0.1(4) no
C85 C84 C91 C90 -1.0(5) no
C85 C84 C91 C92 -178.9(3) no
C91 C84 C85 C86 0.8(5) no
C84 C85 C86 C87 -179.5(3) no
C84 C85 C86 C89 -0.7(6) no
C85 C86 C89 C88 179.9(3) no
C85 C86 C89 C90 0.6(6) no
C87 C86 C89 C88 -1.3(6) no
C87 C86 C89 C90 179.4(4) no
C86 C89 C90 C91 -0.7(6) no
C88 C89 C90 C91 180.0(3) no
C89 C90 C91 C84 0.9(6) no
C89 C90 C91 C92 178.6(3) no
C84 C91 C92 C93 56.8(4) no
C84 C91 C92 C108 -57.9(4) no
C90 C91 C92 C93 -121.0(4) no
C90 C91 C92 C108 124.2(4) no
C91 C92 C93 C94 120.2(4) no
C91 C92 C93 C100 -56.6(4) no
C91 C92 C108 C101 60.1(4) no
C91 C92 C108 C107 -116.0(5) no
C93 C92 C108 C101 -52.3(5) no
C93 C92 C108 C107 131.7(5) no
C108 C92 C93 C94 -128.2(4) no
C108 C92 C93 C100 55.0(5) no
C92 C93 C94 C95 -177.0(3) no
C92 C93 C100 C83 -0.8(5) no
C92 C93 C100 C99 176.8(3) no
C94 C93 C100 C83 -177.9(3) no
C94 C93 C100 C99 -0.2(6) no
C100 C93 C94 C95 -0.3(6) no
C93 C94 C95 C96 -177.5(3) no
C93 C94 C95 C98 1.7(6) no
C94 C95 C98 C97 177.8(4) no
C94 C95 C98 C99 -2.5(6) no
C96 C95 C98 C97 -3.0(7) no
C96 C95 C98 C99 176.7(4) no
C95 C98 C99 C100 1.9(6) no
C97 C98 C99 C100 -178.4(4) no
C98 C99 C100 C83 176.7(3) no
C98 C99 C100 C93 -0.6(6) no
C83 C101 C102 C103 -168.9(4) no
C83 C101 C108 C92 -3.6(6) no
C83 C101 C108 C107 172.8(4) no
C102 C101 C108 C92 -178.6(4) no
C102 C101 C108 C107 -2.3(7) no
C108 C101 C102 C103 5.4(7) no
C101 C102 C103 C104 174.2(4) no
C101 C102 C103 C106 -2.8(7) no
C102 C103 C106 C105 174.1(4) no
C102 C103 C106 C107 -2.8(7) no
C104 C103 C106 C105 -2.9(7) no
C104 C103 C106 C107 -179.8(4) no
C103 C106 C107 C108 5.9(7) no
C105 C106 C107 C108 -171.0(4) no
C106 C107 C108 C92 172.5(4) no
C106 C107 C108 C101 -3.4(7) no
N1 C109 C110 C111 1.8(7) no
C109 C110 C111 C112 -1.8(8) no
C110 C111 C112 C113 1.7(8) no
C111 C112 C113 N1 -1.6(7) no
C111 C112 C113 C114 -179.9(4) no
N2 C115 C116 C117 1.1(8) no
C115 C116 C117 C118 0.6(9) no
C116 C117 C118 C119 -1.0(8) no
C117 C118 C119 N2 -0.2(7) no
C117 C118 C119 C120 -179.0(4) no

loop_
_platon_squeeze_void_nr
_platon_squeeze_void_average_x
_platon_squeeze_void_average_y
_platon_squeeze_void_average_z
_platon_squeeze_void_volume
_platon_squeeze_void_count_electrons
_platon_squeeze_void_content
1 0.500 0.111 0.250 1628 209 ' '
2 1.000 0.611 0.250 1628 209 ' '
3 0.500 0.888 0.750 1628 209 ' '
4 1.000 0.388 0.750 1628 209 ' '
